data_7154018
loop_
_publ_author_name
'Katoono, Ryo'
'Kusaka, Keiichi'
'Kawai, Shunsuke'
'Tanaka, Yuki'
'Hanada, Keisuke'
'Nehira, Tatsuo'
'Fujiwara, Kenshu'
'Suzuki, Takanori'

_publ_section_title
;
 Chiroptical molecular propellers based on hexakis(phenylethynyl)benzene
 through the complexation-induced intramolecular transmission of local
 point chirality.
;
_journal_issue 47
_journal_name_full 'Organic &amp; biomolecular chemistry'
_journal_page_first 9532
_journal_page_last 9538
_journal_paper_doi 10.1039/c4ob01601g
_journal_volume 12
_journal_year 2014
_chemical_formula_moiety 'C102 H74 N6 O7'
_chemical_formula_sum 'C102 H74 N6 O7'
_chemical_formula_weight 1495.74
_space_group_IT_number 2
_symmetry_cell_setting triclinic
_symmetry_Int_Tables_number 2
_symmetry_space_group_name_Hall '-P 1'
_symmetry_space_group_name_H-M 'P -1'
_atom_sites_solution_hydrogens geom
_atom_sites_solution_primary direct
_atom_sites_solution_secondary difmap
_cell_angle_alpha 89.710(4)
_cell_angle_beta 81.484(3)
_cell_angle_gamma 86.143(4)
_cell_formula_units_Z 2
_cell_length_a 15.1038(16)
_cell_length_b 15.2027(16)
_cell_length_c 17.797(2)
_cell_measurement_reflns_used 9300
_cell_measurement_temperature 150
_cell_measurement_theta_max 29.49
_cell_measurement_theta_min 1.65
_cell_volume 4032.3(8)
_computing_cell_refinement CrystalClear
_computing_data_collection 'CrystalClear (Rigaku Inc., 2008)'
_computing_data_reduction CrystalClear
_computing_molecular_graphics 'CrystalStructure 4.0'
_computing_publication_material 'CrystalStructure 4.0 (Rigaku, 2010)'
_computing_structure_refinement 'SHELXL97 (Sheldrick, 2008)'
_computing_structure_solution 'SIR2004 (Burla, et al., 2005)'
_diffrn_ambient_temperature 150
_diffrn_detector_area_resol_mean 7.314
_diffrn_measured_fraction_theta_full 0.960
_diffrn_measured_fraction_theta_max 0.960
_diffrn_measurement_device_type 'Rigaku Mercury70'
_diffrn_measurement_method \w
_diffrn_radiation_type 'Mo K\a'
_diffrn_radiation_wavelength 0.71075
_diffrn_reflns_av_R_equivalents 0.0516
_diffrn_reflns_limit_h_max 19
_diffrn_reflns_limit_h_min -19
_diffrn_reflns_limit_k_max 19
_diffrn_reflns_limit_k_min -14
_diffrn_reflns_limit_l_max 21
_diffrn_reflns_limit_l_min -23
_diffrn_reflns_number 33240
_diffrn_reflns_theta_full 27.50
_diffrn_reflns_theta_max 27.50
_diffrn_standards_number 0
_exptl_absorpt_coefficient_mu 0.078
_exptl_absorpt_correction_T_max 0.992
_exptl_absorpt_correction_T_min 0.688
_exptl_absorpt_correction_type multi-scan
_exptl_absorpt_process_details 'REQAB (Rigaku, 1998)'
_exptl_crystal_colour orange
_exptl_crystal_density_diffrn 1.232
_exptl_crystal_density_method 'not measured'
_exptl_crystal_description platelet
_exptl_crystal_F_000 1568.00
_exptl_crystal_size_max 0.500
_exptl_crystal_size_mid 0.200
_exptl_crystal_size_min 0.100
_refine_diff_density_max 1.260
_refine_diff_density_min -1.000
_refine_ls_extinction_method none
_refine_ls_goodness_of_fit_ref 2.054
_refine_ls_hydrogen_treatment constr
_refine_ls_number_parameters 1036
_refine_ls_number_reflns 17786
_refine_ls_number_restraints 0
_refine_ls_R_factor_gt 0.1147
_refine_ls_shift/su_max 0.001
_refine_ls_structure_factor_coef Fsqd
_refine_ls_weighting_details 'w = 1/[\s^2^(Fo^2^)+(0.1000P)^2^+0.0000P] where P=(Fo^2^+2Fc^2^)/3'
_refine_ls_weighting_scheme calc
_refine_ls_wR_factor_ref 0.3124
_reflns_number_gt 13261
_reflns_number_total 17791
_reflns_threshold_expression F^2^>2.0\s(F^2^)
_cod_data_source_file c4ob01601g2.cif
_cod_data_source_block 120724r
_cod_depositor_comments 'Adding full bibliography for 7154017--7154018.cif.'
_cod_original_cell_volume 4032.4(8)
_cod_database_code 7154018

loop_
_symmetry_equiv_pos_site_id
_symmetry_equiv_pos_as_xyz
1 +X,+Y,+Z
2 -X,-Y,-Z

loop_
_atom_site_label
_atom_site_type_symbol
_atom_site_fract_x
_atom_site_fract_y
_atom_site_fract_z
_atom_site_U_iso_or_equiv
_atom_site_adp_type
_atom_site_occupancy
_atom_site_symmetry_multiplicity
_atom_site_calc_flag
_atom_site_refinement_flags
O1 O 0.47547(15) 0.40888(14) -0.05036(11) 0.0495(5) Uani 1.0 2 d .
O2 O 0.01271(18) -0.30428(14) 0.10055(14) 0.0644(7) Uani 1.0 2 d .
O3 O -0.46649(17) -0.30277(14) 0.59580(16) 0.0654(7) Uani 1.0 2 d .
O4 O -0.53315(15) 0.16922(15) 1.03497(12) 0.0555(6) Uani 1.0 2 d .
O5 O 0.0326(5) 0.8757(2) 0.9234(3) 0.174(3) Uani 1.0 2 d .
O6 O 0.52451(18) 0.81161(15) 0.3839(2) 0.0833(10) Uani 1.0 2 d .
O7 O -0.0510(5) 0.9659(4) 1.0320(4) 0.188(3) Uani 1.0 2 d .
N1 N 0.43988(15) 0.38918(14) 0.07636(13) 0.0380(5) Uani 1.0 2 d .
N2 N 0.05284(18) -0.17230(16) 0.13804(14) 0.0464(6) Uani 1.0 2 d .
N3 N -0.35196(16) -0.22378(14) 0.54347(15) 0.0423(6) Uani 1.0 2 d .
N4 N -0.48821(16) 0.16421(15) 0.90733(13) 0.0418(6) Uani 1.0 2 d .
N5 N -0.0134(3) 0.7445(2) 0.89315(19) 0.0748(11) Uani 1.0 2 d .
N6 N 0.40304(18) 0.75669(14) 0.45068(18) 0.0518(7) Uani 1.0 2 d .
C1 C 0.06957(16) 0.29888(15) 0.45565(14) 0.0299(5) Uani 1.0 2 d .
C2 C 0.01544(17) 0.22630(16) 0.45703(14) 0.0313(5) Uani 1.0 2 d .
C3 C -0.04820(16) 0.21142(15) 0.52101(14) 0.0309(5) Uani 1.0 2 d .
C4 C -0.05910(16) 0.27001(15) 0.58371(14) 0.0307(5) Uani 1.0 2 d .
C5 C -0.00588(16) 0.34231(15) 0.58214(14) 0.0299(5) Uani 1.0 2 d .
C6 C 0.05771(16) 0.35768(15) 0.51794(14) 0.0300(5) Uani 1.0 2 d .
C7 C 0.13596(17) 0.31341(16) 0.39052(14) 0.0332(6) Uani 1.0 2 d .
C8 C 0.18975(18) 0.32610(16) 0.33728(15) 0.0356(6) Uani 1.0 2 d .
C9 C 0.25301(17) 0.34193(16) 0.27115(14) 0.0330(6) Uani 1.0 2 d .
C10 C 0.25118(19) 0.29744(18) 0.20287(15) 0.0386(6) Uani 1.0 2 d .
C11 C 0.31174(19) 0.31238(17) 0.13906(15) 0.0385(6) Uani 1.0 2 d .
C12 C 0.37490(17) 0.37435(16) 0.14122(15) 0.0352(6) Uani 1.0 2 d .
C13 C 0.37861(19) 0.41784(18) 0.20873(17) 0.0435(7) Uani 1.0 2 d .
C14 C 0.3190(2) 0.40153(19) 0.27314(16) 0.0443(7) Uani 1.0 2 d .
C15 C 0.53420(19) 0.3664(2) 0.08384(18) 0.0451(7) Uani 1.0 2 d .
C16 C 0.4190(2) 0.41332(17) 0.00714(16) 0.0402(6) Uani 1.0 2 d .
C17 C 0.3251(2) 0.45135(18) 0.00384(16) 0.0425(7) Uani 1.0 2 d .
C18 C 0.2879(2) 0.52037(18) 0.05176(18) 0.0477(7) Uani 1.0 2 d .
C19 C 0.2057(3) 0.5612(2) 0.0435(3) 0.0594(9) Uani 1.0 2 d .
C20 C 0.1586(3) 0.5336(3) -0.0106(3) 0.0720(11) Uani 1.0 2 d .
C21 C 0.1947(3) 0.4644(3) -0.0592(3) 0.0764(12) Uani 1.0 2 d .
C22 C 0.2785(3) 0.4243(3) -0.05226(19) 0.0600(9) Uani 1.0 2 d .
C23 C 0.02506(17) 0.16503(16) 0.39447(15) 0.0346(6) Uani 1.0 2 d .
C24 C 0.02955(18) 0.11021(18) 0.34729(15) 0.0376(6) Uani 1.0 2 d .
C25 C 0.03499(18) 0.03934(18) 0.29328(15) 0.0383(6) Uani 1.0 2 d .
C26 C 0.00096(19) -0.04094(17) 0.31640(16) 0.0388(6) Uani 1.0 2 d .
C27 C 0.00730(19) -0.11078(17) 0.26644(16) 0.0394(6) Uani 1.0 2 d .
C28 C 0.04505(19) -0.10101(18) 0.19058(16) 0.0404(6) Uani 1.0 2 d .
C29 C 0.0795(2) -0.0213(2) 0.16726(17) 0.0470(7) Uani 1.0 2 d .
C30 C 0.0751(2) 0.0479(2) 0.21843(17) 0.0456(7) Uani 1.0 2 d .
C31 C 0.1335(3) -0.1785(3) 0.0793(2) 0.0612(10) Uani 1.0 2 d .
C32 C -0.0076(3) -0.23629(19) 0.13799(18) 0.0500(8) Uani 1.0 2 d .
C33 C -0.0995(3) -0.2204(2) 0.18009(18) 0.0483(8) Uani 1.0 2 d .
C34 C -0.1501(3) -0.1407(2) 0.17580(19) 0.0514(8) Uani 1.0 2 d .
C35 C -0.2370(3) -0.1303(3) 0.2145(3) 0.0629(10) Uani 1.0 2 d .
C36 C -0.2746(3) -0.1975(3) 0.2576(3) 0.0670(10) Uani 1.0 2 d .
C37 C -0.2257(3) -0.2769(3) 0.2605(3) 0.0715(11) Uani 1.0 2 d .
C38 C -0.1388(3) -0.2893(3) 0.2218(3) 0.0621(10) Uani 1.0 2 d .
C39 C -0.10211(18) 0.13708(16) 0.52245(15) 0.0357(6) Uani 1.0 2 d .
C40 C -0.14492(18) 0.07438(16) 0.52364(16) 0.0377(6) Uani 1.0 2 d .
C41 C -0.19764(18) -0.00105(16) 0.52815(16) 0.0374(6) Uani 1.0 2 d .
C42 C -0.22099(18) -0.04201(16) 0.59796(16) 0.0371(6) Uani 1.0 2 d .
C43 C -0.27146(18) -0.11542(16) 0.60362(16) 0.0384(6) Uani 1.0 2 d .
C44 C -0.30079(18) -0.14797(16) 0.53976(17) 0.0385(6) Uani 1.0 2 d .
C45 C -0.2783(3) -0.10755(19) 0.47011(17) 0.0473(7) Uani 1.0 2 d .
C46 C -0.2258(3) -0.03550(19) 0.46367(17) 0.0468(7) Uani 1.0 2 d .
C47 C -0.3202(3) -0.29451(18) 0.4887(2) 0.0521(8) Uani 1.0 2 d .
C48 C -0.4266(2) -0.23452(16) 0.59519(18) 0.0444(7) Uani 1.0 2 d .
C49 C -0.46061(19) -0.16258(16) 0.65133(17) 0.0410(7) Uani 1.0 2 d .
C50 C -0.4901(2) -0.07863(18) 0.62950(19) 0.0477(7) Uani 1.0 2 d .
C51 C -0.5278(3) -0.01747(19) 0.6840(2) 0.0542(8) Uani 1.0 2 d .
C52 C -0.5339(3) -0.0382(3) 0.7599(3) 0.0586(9) Uani 1.0 2 d .
C53 C -0.5017(3) -0.1200(3) 0.7822(2) 0.0579(9) Uani 1.0 2 d .
C54 C -0.4671(2) -0.1816(2) 0.72778(19) 0.0498(8) Uani 1.0 2 d .
C55 C -0.12689(17) 0.25575(16) 0.64717(16) 0.0358(6) Uani 1.0 2 d .
C56 C -0.18650(19) 0.24161(17) 0.69543(15) 0.0369(6) Uani 1.0 2 d .
C57 C -0.26347(17) 0.22281(16) 0.74926(14) 0.0342(6) Uani 1.0 2 d .
C58 C -0.2933(2) 0.27661(19) 0.81144(16) 0.0452(7) Uani 1.0 2 d .
C59 C -0.3668(2) 0.25703(19) 0.86290(16) 0.0457(7) Uani 1.0 2 d .
C60 C -0.41211(18) 0.18385(17) 0.85309(15) 0.0356(6) Uani 1.0 2 d .
C61 C -0.3856(3) 0.1316(3) 0.78892(19) 0.0576(10) Uani 1.0 2 d .
C62 C -0.3125(3) 0.1510(2) 0.73795(19) 0.0566(9) Uani 1.0 2 d .
C63 C -0.5747(2) 0.2043(3) 0.8930(2) 0.0536(8) Uani 1.0 2 d .
C64 C -0.4769(2) 0.14680(19) 0.98090(16) 0.0431(7) Uani 1.0 2 d .
C65 C -0.3928(2) 0.09115(19) 0.99019(16) 0.0442(7) Uani 1.0 2 d .
C66 C -0.3714(3) 0.01481(19) 0.94863(19) 0.0535(8) Uani 1.0 2 d .
C67 C -0.2981(3) -0.0411(3) 0.9613(3) 0.0669(10) Uani 1.0 2 d .
C68 C -0.2471(3) -0.0191(3) 1.0143(3) 0.0695(11) Uani 1.0 2 d .
C69 C -0.2676(3) 0.0575(3) 1.0567(3) 0.0677(10) Uani 1.0 2 d .
C70 C -0.3412(3) 0.1117(3) 1.04546(18) 0.0546(8) Uani 1.0 2 d .
C71 C -0.01513(17) 0.40376(16) 0.64477(15) 0.0346(6) Uani 1.0 2 d .
C72 C -0.01390(18) 0.45850(17) 0.69152(15) 0.0373(6) Uani 1.0 2 d .
C73 C -0.01103(18) 0.52922(17) 0.74431(15) 0.0369(6) Uani 1.0 2 d .
C74 C 0.01280(19) 0.61155(18) 0.71614(17) 0.0414(7) Uani 1.0 2 d .
C75 C 0.0126(3) 0.68218(19) 0.76404(18) 0.0471(7) Uani 1.0 2 d .
C76 C -0.0092(3) 0.6712(2) 0.84174(18) 0.0502(8) Uani 1.0 2 d .
C77 C -0.0316(3) 0.5896(2) 0.87074(18) 0.0515(8) Uani 1.0 2 d .
C78 C -0.0325(2) 0.5193(2) 0.82246(17) 0.0474(7) Uani 1.0 2 d .
C79 C -0.0941(4) 0.7578(4) 0.9504(3) 0.113(3) Uani 1.0 2 d .
C80 C 0.0530(6) 0.8058(3) 0.8847(4) 0.111(3) Uani 1.0 2 d .
C81 C 0.1396(5) 0.7872(4) 0.8350(4) 0.0946(18) Uani 1.0 2 d .
C82 C 0.1887(4) 0.7110(4) 0.8441(3) 0.0886(15) Uani 1.0 2 d .
C83 C 0.2733(4) 0.6958(6) 0.8003(4) 0.132(3) Uani 1.0 2 d .
C84 C 0.3020(7) 0.7631(11) 0.7473(5) 0.213(7) Uani 1.0 2 d .
C85 C 0.2462(14) 0.8447(11) 0.7458(10) 0.270(12) Uani 1.0 2 d .
C86 C 0.1727(8) 0.8507(5) 0.7852(5) 0.157(5) Uani 1.0 2 d .
C87 C 0.11048(17) 0.43197(16) 0.51577(14) 0.0336(6) Uani 1.0 2 d .
C88 C 0.15684(18) 0.49244(16) 0.51175(15) 0.0360(6) Uani 1.0 2 d .
C89 C 0.21727(17) 0.56159(15) 0.49830(16) 0.0360(6) Uani 1.0 2 d .
C90 C 0.25033(18) 0.58248(17) 0.42404(17) 0.0398(6) Uani 1.0 2 d .
C91 C 0.31144(19) 0.64625(18) 0.40783(19) 0.0439(7) Uani 1.0 2 d .
C92 C 0.34083(19) 0.68940(16) 0.46688(19) 0.0435(7) Uani 1.0 2 d .
C93 C 0.3078(3) 0.67063(19) 0.5413(2) 0.0518(8) Uani 1.0 2 d .
C94 C 0.2460(3) 0.6069(2) 0.55791(19) 0.0498(8) Uani 1.0 2 d .
C95 C 0.3776(3) 0.8427(2) 0.4904(4) 0.0858(15) Uani 1.0 2 d .
C96 C 0.4790(3) 0.74796(19) 0.4002(3) 0.0577(10) Uani 1.0 2 d .
C97 C 0.5078(2) 0.6596(2) 0.36480(19) 0.0485(8) Uani 1.0 2 d .
C98 C 0.5184(2) 0.58458(18) 0.40918(18) 0.0455(7) Uani 1.0 2 d .
C99 C 0.5455(3) 0.5040(2) 0.3745(2) 0.0583(9) Uani 1.0 2 d .
C100 C 0.5626(3) 0.4983(3) 0.2958(3) 0.0758(12) Uani 1.0 2 d .
C101 C 0.5520(4) 0.5737(4) 0.2524(3) 0.0840(14) Uani 1.0 2 d .
C102 C 0.5261(3) 0.6533(3) 0.2867(3) 0.0701(12) Uani 1.0 2 d .
H10 H 0.2072 0.2561 0.2005 0.0463 Uiso 1.0 2 calc R
H11 H 0.3104 0.2803 0.0936 0.0462 Uiso 1.0 2 calc R
H13 H 0.4226 0.4593 0.2108 0.0521 Uiso 1.0 2 calc R
H14 H 0.3230 0.4312 0.3193 0.0532 Uiso 1.0 2 calc R
H15A H 0.5696 0.4171 0.0694 0.0542 Uiso 1.0 2 calc R
H15B H 0.5572 0.3163 0.0505 0.0542 Uiso 1.0 2 calc R
H15C H 0.5387 0.3505 0.1366 0.0542 Uiso 1.0 2 calc R
H18 H 0.3194 0.5395 0.0905 0.0572 Uiso 1.0 2 calc R
H19 H 0.1816 0.6092 0.0758 0.0713 Uiso 1.0 2 calc R
H20 H 0.1013 0.5613 -0.0152 0.0864 Uiso 1.0 2 calc R
H21 H 0.1621 0.4448 -0.0969 0.0916 Uiso 1.0 2 calc R
H22 H 0.3039 0.3782 -0.0862 0.0719 Uiso 1.0 2 calc R
H26 H -0.0270 -0.0476 0.3673 0.0465 Uiso 1.0 2 calc R
H27 H -0.0141 -0.1658 0.2837 0.0473 Uiso 1.0 2 calc R
H29 H 0.1062 -0.0141 0.1160 0.0564 Uiso 1.0 2 calc R
H30 H 0.0998 0.1018 0.2021 0.0547 Uiso 1.0 2 calc R
H31A H 0.1152 -0.1757 0.0288 0.0735 Uiso 1.0 2 calc R
H31B H 0.1681 -0.2345 0.0847 0.0735 Uiso 1.0 2 calc R
H31C H 0.1708 -0.1295 0.0856 0.0735 Uiso 1.0 2 calc R
H34 H -0.1251 -0.0936 0.1464 0.0616 Uiso 1.0 2 calc R
H35 H -0.2711 -0.0759 0.2111 0.0755 Uiso 1.0 2 calc R
H36 H -0.3336 -0.1892 0.2850 0.0804 Uiso 1.0 2 calc R
H37 H -0.2517 -0.3239 0.2894 0.0858 Uiso 1.0 2 calc R
H38 H -0.1062 -0.3448 0.2236 0.0745 Uiso 1.0 2 calc R
H42 H -0.2021 -0.0193 0.6422 0.0445 Uiso 1.0 2 calc R
H43 H -0.2859 -0.1433 0.6513 0.0461 Uiso 1.0 2 calc R
H45 H -0.2989 -0.1294 0.4264 0.0568 Uiso 1.0 2 calc R
H46 H -0.2090 -0.0096 0.4154 0.0561 Uiso 1.0 2 calc R
H47A H -0.3671 -0.3048 0.4578 0.0625 Uiso 1.0 2 calc R
H47B H -0.3059 -0.3486 0.5159 0.0625 Uiso 1.0 2 calc R
H47C H -0.2662 -0.2775 0.4557 0.0625 Uiso 1.0 2 calc R
H50 H -0.4842 -0.0636 0.5772 0.0572 Uiso 1.0 2 calc R
H51 H -0.5496 0.0391 0.6691 0.0651 Uiso 1.0 2 calc R
H52 H -0.5604 0.0039 0.7971 0.0703 Uiso 1.0 2 calc R
H53 H -0.5035 -0.1334 0.8346 0.0695 Uiso 1.0 2 calc R
H54 H -0.4472 -0.2387 0.7430 0.0597 Uiso 1.0 2 calc R
H58 H -0.2627 0.3278 0.8188 0.0543 Uiso 1.0 2 calc R
H59 H -0.3861 0.2946 0.9055 0.0549 Uiso 1.0 2 calc R
H61 H -0.4183 0.0823 0.7804 0.0691 Uiso 1.0 2 calc R
H62 H -0.2950 0.1149 0.6942 0.0679 Uiso 1.0 2 calc R
H63A H -0.5735 0.2687 0.8940 0.0644 Uiso 1.0 2 calc R
H63B H -0.6222 0.1858 0.9323 0.0644 Uiso 1.0 2 calc R
H63C H -0.5864 0.1854 0.8430 0.0644 Uiso 1.0 2 calc R
H66 H -0.4066 0.0000 0.9111 0.0642 Uiso 1.0 2 calc R
H67 H -0.2838 -0.0942 0.9329 0.0803 Uiso 1.0 2 calc R
H68 H -0.1968 -0.0569 1.0224 0.0835 Uiso 1.0 2 calc R
H69 H -0.2311 0.0726 1.0932 0.0812 Uiso 1.0 2 calc R
H70 H -0.3568 0.1633 1.0756 0.0655 Uiso 1.0 2 calc R
H74 H 0.0294 0.6189 0.6630 0.0496 Uiso 1.0 2 calc R
H75 H 0.0274 0.7382 0.7440 0.0566 Uiso 1.0 2 calc R
H77 H -0.0463 0.5821 0.9241 0.0618 Uiso 1.0 2 calc R
H78 H -0.0479 0.4635 0.8427 0.0569 Uiso 1.0 2 calc R
H79A H -0.1276 0.8129 0.9399 0.1356 Uiso 1.0 2 calc R
H79B H -0.0765 0.7610 1.0011 0.1356 Uiso 1.0 2 calc R
H79C H -0.1321 0.7084 0.9483 0.1356 Uiso 1.0 2 calc R
H82 H 0.1660 0.6684 0.8798 0.1063 Uiso 1.0 2 calc R
H83 H 0.3099 0.6434 0.8054 0.1582 Uiso 1.0 2 calc R
H84 H 0.3569 0.7546 0.7136 0.2560 Uiso 1.0 2 calc R
H85 H 0.2666 0.8923 0.7147 0.3242 Uiso 1.0 2 calc R
H86 H 0.1357 0.9030 0.7813 0.1878 Uiso 1.0 2 calc R
H90 H 0.2307 0.5525 0.3835 0.0477 Uiso 1.0 2 calc R
H91 H 0.3331 0.6603 0.3566 0.0527 Uiso 1.0 2 calc R
H93 H 0.3274 0.7015 0.5815 0.0621 Uiso 1.0 2 calc R
H94 H 0.2235 0.5940 0.6092 0.0598 Uiso 1.0 2 calc R
H95A H 0.3693 0.8888 0.4530 0.1029 Uiso 1.0 2 calc R
H95B H 0.4253 0.8575 0.5191 0.1029 Uiso 1.0 2 calc R
H95C H 0.3216 0.8384 0.5254 0.1029 Uiso 1.0 2 calc R
H98 H 0.5070 0.5889 0.4630 0.0546 Uiso 1.0 2 calc R
H99 H 0.5523 0.4527 0.4044 0.0699 Uiso 1.0 2 calc R
H100 H 0.5815 0.4432 0.2716 0.0909 Uiso 1.0 2 calc R
H101 H 0.5629 0.5697 0.1986 0.1008 Uiso 1.0 2 calc R
H102 H 0.5206 0.7046 0.2565 0.0841 Uiso 1.0 2 calc R

loop_
_atom_site_aniso_label
_atom_site_aniso_U_11
_atom_site_aniso_U_22
_atom_site_aniso_U_33
_atom_site_aniso_U_12
_atom_site_aniso_U_13
_atom_site_aniso_U_23
O1 0.0446(13) 0.0605(12) 0.0368(11) 0.0002(10) 0.0137(9) 0.0039(9)
O2 0.0717(17) 0.0477(12) 0.0728(17) 0.0110(11) -0.0140(14) -0.0250(12)
O3 0.0635(16) 0.0413(11) 0.0930(19) -0.0292(11) -0.0052(14) 0.0014(12)
O4 0.0463(13) 0.0712(14) 0.0444(12) -0.0136(11) 0.0126(10) -0.0028(11)
O5 0.315(7) 0.0615(18) 0.182(4) 0.059(3) -0.191(5) -0.062(3)
O6 0.0522(16) 0.0445(12) 0.156(3) -0.0255(11) -0.0149(17) 0.0403(15)
O7 0.185(7) 0.176(6) 0.205(7) -0.026(5) -0.035(6) -0.022(5)
N1 0.0294(12) 0.0452(12) 0.0353(12) -0.0051(9) 0.0098(10) 0.0053(9)
N2 0.0417(14) 0.0503(13) 0.0459(14) 0.0083(11) -0.0066(11) -0.0148(11)
N3 0.0405(14) 0.0313(10) 0.0577(15) -0.0136(9) -0.0104(12) -0.0013(10)
N4 0.0290(12) 0.0542(13) 0.0399(13) -0.0123(10) 0.0065(10) 0.0072(10)
N5 0.100(3) 0.0601(17) 0.070(2) 0.0281(17) -0.045(2) -0.0314(16)
N6 0.0431(15) 0.0324(11) 0.085(2) -0.0165(10) -0.0190(14) 0.0099(12)
C1 0.0226(12) 0.0376(12) 0.0286(12) -0.0065(9) 0.0014(10) 0.0028(10)
C2 0.0266(12) 0.0362(12) 0.0311(12) -0.0060(10) -0.0024(10) 0.0014(10)
C3 0.0258(12) 0.0334(11) 0.0339(13) -0.0076(9) -0.0031(10) 0.0054(10)
C4 0.0242(12) 0.0355(12) 0.0310(13) -0.0042(9) 0.0017(10) 0.0038(10)
C5 0.0236(12) 0.0353(12) 0.0297(12) -0.0039(9) 0.0005(10) 0.0006(10)
C6 0.0226(12) 0.0354(12) 0.0310(13) -0.0050(9) 0.0006(10) 0.0024(10)
C7 0.0271(13) 0.0393(12) 0.0339(13) -0.0060(10) -0.0052(11) 0.0012(10)
C8 0.0291(13) 0.0411(13) 0.0362(14) -0.0053(10) -0.0024(11) 0.0043(11)
C9 0.0267(13) 0.0401(12) 0.0302(13) -0.0028(10) 0.0028(10) 0.0050(10)
C10 0.0331(14) 0.0475(14) 0.0354(14) -0.0153(11) -0.0003(11) 0.0036(11)
C11 0.0377(15) 0.0444(14) 0.0323(13) -0.0117(11) 0.0024(11) -0.0021(11)
C12 0.0284(13) 0.0408(13) 0.0332(13) -0.0034(10) 0.0062(11) 0.0056(10)
C13 0.0374(16) 0.0462(14) 0.0447(16) -0.0180(12) 0.0075(12) -0.0064(12)
C14 0.0447(17) 0.0496(15) 0.0365(15) -0.0136(13) 0.0057(12) -0.0080(12)
C15 0.0313(15) 0.0550(16) 0.0452(16) -0.0024(12) 0.0068(12) 0.0065(13)
C16 0.0397(16) 0.0396(13) 0.0376(15) -0.0063(11) 0.0078(12) 0.0039(11)
C17 0.0405(16) 0.0474(14) 0.0347(14) 0.0009(12) 0.0084(12) 0.0113(12)
C18 0.0444(18) 0.0423(14) 0.0508(17) -0.0027(12) 0.0112(14) 0.0064(13)
C19 0.055(2) 0.0506(17) 0.065(3) 0.0090(15) 0.0112(18) 0.0120(15)
C20 0.052(3) 0.087(3) 0.069(3) 0.0205(19) 0.0045(19) 0.028(2)
C21 0.065(3) 0.106(3) 0.058(3) 0.015(3) -0.014(2) 0.005(2)
C22 0.058(3) 0.075(3) 0.0430(18) 0.0137(17) -0.0019(16) 0.0015(16)
C23 0.0288(13) 0.0418(13) 0.0326(13) -0.0050(10) -0.0010(10) 0.0025(11)
C24 0.0319(14) 0.0468(14) 0.0348(14) -0.0075(11) -0.0055(11) -0.0016(11)
C25 0.0305(14) 0.0474(14) 0.0371(14) -0.0013(11) -0.0054(11) -0.0092(11)
C26 0.0350(15) 0.0445(14) 0.0369(14) -0.0004(11) -0.0062(11) -0.0052(11)
C27 0.0382(15) 0.0402(13) 0.0411(15) 0.0021(11) -0.0122(12) -0.0026(11)
C28 0.0332(14) 0.0471(14) 0.0411(15) 0.0059(11) -0.0097(12) -0.0094(12)
C29 0.0400(17) 0.0571(17) 0.0409(16) 0.0005(13) 0.0021(13) -0.0100(13)
C30 0.0433(17) 0.0515(16) 0.0411(16) -0.0101(13) -0.0001(13) -0.0053(13)
C31 0.053(2) 0.066(2) 0.060(2) 0.0121(16) -0.0003(17) -0.0252(17)
C32 0.0529(19) 0.0446(15) 0.0543(19) 0.0097(13) -0.0190(15) -0.0123(14)
C33 0.0453(18) 0.0512(16) 0.0512(18) 0.0002(13) -0.0173(14) -0.0133(14)
C34 0.0429(18) 0.0568(17) 0.0572(19) 0.0018(14) -0.0187(15) -0.0060(15)
C35 0.0435(19) 0.073(3) 0.075(3) 0.0079(16) -0.0210(18) -0.0139(19)
C36 0.044(2) 0.088(3) 0.072(3) -0.0145(18) -0.0114(18) -0.012(2)
C37 0.069(3) 0.070(3) 0.079(3) -0.023(2) -0.014(3) -0.008(2)
C38 0.064(3) 0.0526(18) 0.072(3) -0.0087(16) -0.018(2) -0.0080(17)
C39 0.0293(13) 0.0398(13) 0.0370(14) -0.0074(10) 0.0009(11) 0.0020(11)
C40 0.0335(14) 0.0382(13) 0.0409(15) -0.0083(11) -0.0010(11) 0.0008(11)
C41 0.0290(13) 0.0353(12) 0.0479(16) -0.0091(10) -0.0024(11) -0.0013(11)
C42 0.0308(14) 0.0347(12) 0.0470(15) -0.0069(10) -0.0081(12) 0.0008(11)
C43 0.0328(14) 0.0363(12) 0.0471(16) -0.0077(10) -0.0069(12) 0.0035(11)
C44 0.0319(14) 0.0318(12) 0.0527(16) -0.0100(10) -0.0052(12) -0.0022(11)
C45 0.0534(19) 0.0454(15) 0.0457(17) -0.0184(13) -0.0090(14) -0.0023(13)
C46 0.0525(19) 0.0458(15) 0.0427(16) -0.0167(13) -0.0034(14) 0.0008(12)
C47 0.0488(18) 0.0369(14) 0.072(3) -0.0087(12) -0.0115(16) -0.0114(14)
C48 0.0450(17) 0.0318(12) 0.0597(19) -0.0161(11) -0.0130(14) 0.0100(12)
C49 0.0360(15) 0.0348(12) 0.0541(17) -0.0147(11) -0.0080(13) 0.0092(12)
C50 0.0468(18) 0.0411(14) 0.0567(19) -0.0129(12) -0.0089(15) 0.0105(13)
C51 0.0462(19) 0.0396(14) 0.076(3) -0.0108(13) -0.0045(17) 0.0041(15)
C52 0.0448(19) 0.0588(19) 0.070(3) -0.0203(15) 0.0051(17) -0.0102(17)
C53 0.051(2) 0.070(2) 0.0529(19) -0.0243(16) -0.0001(16) 0.0102(16)
C54 0.0413(17) 0.0519(16) 0.0568(19) -0.0160(13) -0.0042(14) 0.0152(14)
C55 0.0272(13) 0.0365(12) 0.0441(15) -0.0052(10) -0.0048(11) 0.0030(11)
C56 0.0369(15) 0.0411(13) 0.0307(13) -0.0009(11) 0.0012(11) 0.0047(10)
C57 0.0259(13) 0.0418(13) 0.0325(13) -0.0066(10) 0.0050(10) 0.0061(10)
C58 0.0439(17) 0.0478(15) 0.0413(16) -0.0213(13) 0.0111(13) -0.0059(12)
C59 0.0457(17) 0.0497(15) 0.0379(15) -0.0155(13) 0.0121(13) -0.0075(12)
C60 0.0293(14) 0.0437(13) 0.0323(13) -0.0083(10) 0.0026(11) 0.0050(11)
C61 0.058(2) 0.0603(18) 0.0514(19) -0.0318(16) 0.0152(16) -0.0141(15)
C62 0.059(2) 0.0570(17) 0.0486(18) -0.0272(16) 0.0185(16) -0.0148(14)
C63 0.0324(16) 0.069(2) 0.058(2) -0.0109(14) 0.0025(14) 0.0092(16)
C64 0.0402(16) 0.0499(15) 0.0371(15) -0.0179(12) 0.0083(12) 0.0014(12)
C65 0.0453(17) 0.0498(15) 0.0358(15) -0.0164(13) 0.0053(12) 0.0092(12)
C66 0.068(3) 0.0428(15) 0.0499(18) -0.0103(14) -0.0079(16) 0.0055(13)
C67 0.082(3) 0.0507(18) 0.067(3) 0.0009(17) -0.010(2) 0.0082(16)
C68 0.070(3) 0.076(3) 0.061(3) 0.012(2) -0.012(2) 0.0095(19)
C69 0.062(3) 0.086(3) 0.055(2) -0.003(2) -0.0104(18) 0.0034(19)
C70 0.052(2) 0.0673(19) 0.0424(17) -0.0101(16) 0.0023(15) -0.0029(15)
C71 0.0281(13) 0.0407(13) 0.0343(13) -0.0080(10) -0.0001(10) 0.0027(11)
C72 0.0296(14) 0.0441(14) 0.0365(14) -0.0058(11) 0.0018(11) 0.0011(11)
C73 0.0306(14) 0.0435(13) 0.0360(14) -0.0032(11) -0.0022(11) -0.0048(11)
C74 0.0392(16) 0.0447(14) 0.0411(15) -0.0042(12) -0.0081(12) -0.0036(12)
C75 0.0518(19) 0.0392(14) 0.0541(18) 0.0002(12) -0.0214(15) -0.0024(13)
C76 0.0516(19) 0.0485(16) 0.0531(19) 0.0118(13) -0.0219(15) -0.0189(14)
C77 0.0510(19) 0.0653(19) 0.0366(16) 0.0026(15) -0.0042(14) -0.0098(14)
C78 0.0448(18) 0.0528(16) 0.0423(16) -0.0095(13) 0.0043(13) -0.0044(13)
C79 0.131(5) 0.130(4) 0.077(3) 0.074(4) -0.047(4) -0.062(3)
C80 0.204(7) 0.0347(17) 0.122(5) 0.007(3) -0.127(5) -0.017(3)
C81 0.124(5) 0.065(3) 0.115(5) -0.034(3) -0.074(4) 0.001(3)
C82 0.090(4) 0.093(3) 0.098(4) -0.031(3) -0.054(3) 0.009(3)
C83 0.064(4) 0.228(8) 0.117(5) -0.058(5) -0.037(4) 0.013(5)
C84 0.147(8) 0.415(19) 0.103(6) -0.213(12) -0.013(6) -0.023(10)
C85 0.38(3) 0.278(16) 0.226(14) -0.274(19) -0.170(17) 0.084(13)
C86 0.247(11) 0.109(5) 0.161(7) -0.122(7) -0.141(8) 0.054(5)
C87 0.0291(13) 0.0368(12) 0.0338(13) -0.0033(10) -0.0009(10) -0.0005(10)
C88 0.0297(13) 0.0350(12) 0.0421(15) -0.0041(10) -0.0006(11) 0.0007(11)
C89 0.0296(13) 0.0316(12) 0.0474(15) -0.0072(10) -0.0052(11) 0.0023(11)
C90 0.0303(14) 0.0435(14) 0.0475(16) -0.0121(11) -0.0085(12) 0.0060(12)
C91 0.0318(15) 0.0451(14) 0.0583(18) -0.0135(11) -0.0138(13) 0.0181(13)
C92 0.0313(14) 0.0328(12) 0.070(2) -0.0110(10) -0.0147(14) 0.0099(13)
C93 0.0500(19) 0.0455(15) 0.063(2) -0.0179(13) -0.0128(16) -0.0042(14)
C94 0.0511(19) 0.0496(16) 0.0499(18) -0.0182(14) -0.0043(15) -0.0035(13)
C95 0.059(3) 0.0345(16) 0.169(5) -0.0126(15) -0.030(3) -0.001(2)
C96 0.0366(17) 0.0438(15) 0.099(3) -0.0179(12) -0.0253(18) 0.0329(16)
C97 0.0313(15) 0.0546(16) 0.064(2) -0.0213(12) -0.0129(14) 0.0258(14)
C98 0.0404(16) 0.0462(15) 0.0513(17) -0.0093(12) -0.0092(13) 0.0133(13)
C99 0.057(3) 0.0500(17) 0.068(3) -0.0088(15) -0.0052(18) 0.0062(15)
C100 0.079(3) 0.081(3) 0.067(3) -0.028(3) -0.001(3) -0.009(2)
C101 0.087(4) 0.122(4) 0.048(3) -0.056(3) -0.003(2) 0.009(3)
C102 0.067(3) 0.090(3) 0.062(3) -0.046(3) -0.0218(19) 0.039(2)

loop_
_atom_type_symbol
_atom_type_description
_atom_type_scat_dispersion_real
_atom_type_scat_dispersion_imag
_atom_type_scat_source
C C 0.0033 0.0016
;
International Tables for Crystallography
(1992, Vol. C, Tables 4.2.6.8 and 6.1.1.4)
;
H H 0.0000 0.0000
;
International Tables for Crystallography
(1992, Vol. C, Table 6.1.1.4)
;
N N 0.0061 0.0033
;
International Tables for Crystallography
(1992, Vol. C, Tables 4.2.6.8 and 6.1.1.4)
;
O O 0.0106 0.0060
;
International Tables for Crystallography
(1992, Vol. C, Tables 4.2.6.8 and 6.1.1.4)
;

loop_
_geom_angle_atom_site_label_1
_geom_angle_atom_site_label_2
_geom_angle_atom_site_label_3
_geom_angle
_geom_angle_publ_flag
C12 N1 C15 116.7(3) yes
C12 N1 C16 124.0(3) yes
C15 N1 C16 118.8(3) yes
C28 N2 C31 116.9(3) yes
C28 N2 C32 125.5(3) yes
C31 N2 C32 117.6(3) yes
C44 N3 C47 116.9(3) yes
C44 N3 C48 124.2(3) yes
C47 N3 C48 118.8(3) yes
C60 N4 C63 115.8(3) yes
C60 N4 C64 119.4(3) yes
C63 N4 C64 118.2(3) yes
C76 N5 C79 117.4(4) yes
C76 N5 C80 121.3(4) yes
C79 N5 C80 121.1(4) yes
C92 N6 C95 116.3(3) yes
C92 N6 C96 124.4(3) yes
C95 N6 C96 119.2(3) yes
C2 C1 C6 119.7(2) yes
C2 C1 C7 120.2(3) yes
C6 C1 C7 120.0(3) yes
C1 C2 C3 120.2(3) yes
C1 C2 C23 121.5(3) yes
C3 C2 C23 118.3(3) yes
C2 C3 C4 119.9(3) yes
C2 C3 C39 119.9(3) yes
C4 C3 C39 120.2(3) yes
C3 C4 C5 120.0(2) yes
C3 C4 C55 119.0(3) yes
C5 C4 C55 121.0(3) yes
C4 C5 C6 120.3(3) yes
C4 C5 C71 121.7(3) yes
C6 C5 C71 118.0(3) yes
C1 C6 C5 119.9(3) yes
C1 C6 C87 119.8(2) yes
C5 C6 C87 120.3(3) yes
C1 C7 C8 179.3(3) yes
C7 C8 C9 178.3(3) yes
C8 C9 C10 121.0(3) yes
C8 C9 C14 121.0(3) yes
C10 C9 C14 118.0(3) yes
C9 C10 C11 121.3(3) yes
C10 C11 C12 119.9(3) yes
N1 C12 C11 120.9(3) yes
N1 C12 C13 119.6(3) yes
C11 C12 C13 119.4(3) yes
C12 C13 C14 120.6(3) yes
C9 C14 C13 120.7(3) yes
O1 C16 N1 121.8(3) yes
O1 C16 C17 120.7(3) yes
N1 C16 C17 117.4(3) yes
C16 C17 C18 120.4(3) yes
C16 C17 C22 120.1(3) yes
C18 C17 C22 119.1(3) yes
C17 C18 C19 120.4(4) yes
C18 C19 C20 120.7(4) yes
C19 C20 C21 119.7(4) yes
C20 C21 C22 119.9(4) yes
C17 C22 C21 120.2(4) yes
C2 C23 C24 174.6(3) yes
C23 C24 C25 176.5(3) yes
C24 C25 C26 119.6(3) yes
C24 C25 C30 121.8(3) yes
C26 C25 C30 118.6(3) yes
C25 C26 C27 120.9(3) yes
C26 C27 C28 120.3(3) yes
N2 C28 C27 121.3(3) yes
N2 C28 C29 119.6(3) yes
C27 C28 C29 119.0(3) yes
C28 C29 C30 120.3(3) yes
C25 C30 C29 120.8(3) yes
O2 C32 N2 120.7(3) yes
O2 C32 C33 119.9(3) yes
N2 C32 C33 119.4(3) yes
C32 C33 C34 122.3(3) yes
C32 C33 C38 118.7(3) yes
C34 C33 C38 118.8(3) yes
C33 C34 C35 120.0(3) yes
C34 C35 C36 121.0(4) yes
C35 C36 C37 119.1(4) yes
C36 C37 C38 121.0(4) yes
C33 C38 C37 120.0(4) yes
C3 C39 C40 178.5(3) yes
C39 C40 C41 177.8(3) yes
C40 C41 C42 119.9(3) yes
C40 C41 C46 121.4(3) yes
C42 C41 C46 118.7(3) yes
C41 C42 C43 120.9(3) yes
C42 C43 C44 120.0(3) yes
N3 C44 C43 121.4(3) yes
N3 C44 C45 119.0(3) yes
C43 C44 C45 119.6(3) yes
C44 C45 C46 120.7(3) yes
C41 C46 C45 120.0(3) yes
O3 C48 N3 120.5(3) yes
O3 C48 C49 119.8(3) yes
N3 C48 C49 119.6(3) yes
C48 C49 C50 122.6(3) yes
C48 C49 C54 118.4(3) yes
C50 C49 C54 118.8(3) yes
C49 C50 C51 119.9(3) yes
C50 C51 C52 120.1(3) yes
C51 C52 C53 120.5(4) yes
C52 C53 C54 119.1(4) yes
C49 C54 C53 121.5(3) yes
C4 C55 C56 174.9(4) yes
C55 C56 C57 175.2(4) yes
C56 C57 C58 121.7(3) yes
C56 C57 C62 120.2(3) yes
C58 C57 C62 118.1(3) yes
C57 C58 C59 120.9(3) yes
C58 C59 C60 120.5(3) yes
N4 C60 C59 119.8(3) yes
N4 C60 C61 120.9(3) yes
C59 C60 C61 119.2(3) yes
C60 C61 C62 120.1(4) yes
C57 C62 C61 121.0(3) yes
O4 C64 N4 122.8(3) yes
O4 C64 C65 122.0(3) yes
N4 C64 C65 115.0(3) yes
C64 C65 C66 119.7(3) yes
C64 C65 C70 120.7(3) yes
C66 C65 C70 119.3(3) yes
C65 C66 C67 120.3(4) yes
C66 C67 C68 119.7(4) yes
C67 C68 C69 120.9(4) yes
C68 C69 C70 119.4(4) yes
C65 C70 C69 120.4(4) yes
C5 C71 C72 172.1(3) yes
C71 C72 C73 176.2(3) yes
C72 C73 C74 118.9(3) yes
C72 C73 C78 122.6(3) yes
C74 C73 C78 118.5(3) yes
C73 C74 C75 121.1(3) yes
C74 C75 C76 119.6(3) yes
N5 C76 C75 121.0(3) yes
N5 C76 C77 118.9(3) yes
C75 C76 C77 120.0(3) yes
C76 C77 C78 120.1(3) yes
C73 C78 C77 120.6(3) yes
O5 C80 N5 114.7(6) yes
O5 C80 C81 124.0(6) yes
N5 C80 C81 121.3(4) yes
C80 C81 C82 119.2(5) yes
C80 C81 C86 119.5(6) yes
C82 C81 C86 121.0(7) yes
C81 C82 C83 119.2(6) yes
C82 C83 C84 116.7(8) yes
C83 C84 C85 119.3(10) yes
C84 C85 C86 118.7(14) yes
C81 C86 C85 124.8(11) yes
C6 C87 C88 177.4(3) yes
C87 C88 C89 173.3(3) yes
C88 C89 C90 118.8(3) yes
C88 C89 C94 122.2(3) yes
C90 C89 C94 119.0(3) yes
C89 C90 C91 121.2(3) yes
C90 C91 C92 119.4(3) yes
N6 C92 C91 119.9(3) yes
N6 C92 C93 119.7(3) yes
C91 C92 C93 120.3(3) yes
C92 C93 C94 120.4(4) yes
C89 C94 C93 119.5(3) yes
O6 C96 N6 120.6(3) yes
O6 C96 C97 120.4(3) yes
N6 C96 C97 119.0(3) yes
C96 C97 C98 121.4(3) yes
C96 C97 C102 118.7(4) yes
C98 C97 C102 119.8(3) yes
C97 C98 C99 119.8(3) yes
C98 C99 C100 119.8(4) yes
C99 C100 C101 119.7(4) yes
C100 C101 C102 120.5(4) yes
C97 C102 C101 120.3(4) yes
C9 C10 H10 119.319 no
C11 C10 H10 119.334 no
C10 C11 H11 120.031 no
C12 C11 H11 120.032 no
C12 C13 H13 119.697 no
C14 C13 H13 119.686 no
C9 C14 H14 119.668 no
C13 C14 H14 119.671 no
N1 C15 H15A 109.466 no
N1 C15 H15B 109.473 no
N1 C15 H15C 109.475 no
H15A C15 H15B 109.469 no
H15A C15 H15C 109.467 no
H15B C15 H15C 109.478 no
C17 C18 H18 119.803 no
C19 C18 H18 119.798 no
C18 C19 H19 119.630 no
C20 C19 H19 119.642 no
C19 C20 H20 120.162 no
C21 C20 H20 120.149 no
C20 C21 H21 120.070 no
C22 C21 H21 120.063 no
C17 C22 H22 119.914 no
C21 C22 H22 119.911 no
C25 C26 H26 119.535 no
C27 C26 H26 119.527 no
C26 C27 H27 119.864 no
C28 C27 H27 119.868 no
C28 C29 H29 119.853 no
C30 C29 H29 119.845 no
C25 C30 H30 119.599 no
C29 C30 H30 119.593 no
N2 C31 H31A 109.481 no
N2 C31 H31B 109.466 no
N2 C31 H31C 109.467 no
H31A C31 H31B 109.477 no
H31A C31 H31C 109.469 no
H31B C31 H31C 109.467 no
C33 C34 H34 120.005 no
C35 C34 H34 120.000 no
C34 C35 H35 119.479 no
C36 C35 H35 119.484 no
C35 C36 H36 120.431 no
C37 C36 H36 120.430 no
C36 C37 H37 119.531 no
C38 C37 H37 119.514 no
C33 C38 H38 120.004 no
C37 C38 H38 120.016 no
C41 C42 H42 119.554 no
C43 C42 H42 119.562 no
C42 C43 H43 119.990 no
C44 C43 H43 119.982 no
C44 C45 H45 119.653 no
C46 C45 H45 119.640 no
C41 C46 H46 119.968 no
C45 C46 H46 119.991 no
N3 C47 H47A 109.474 no
N3 C47 H47B 109.461 no
N3 C47 H47C 109.459 no
H47A C47 H47B 109.478 no
H47A C47 H47C 109.482 no
H47B C47 H47C 109.472 no
C49 C50 H50 120.062 no
C51 C50 H50 120.045 no
C50 C51 H51 119.945 no
C52 C51 H51 119.951 no
C51 C52 H52 119.761 no
C53 C52 H52 119.758 no
C52 C53 H53 120.429 no
C54 C53 H53 120.431 no
C49 C54 H54 119.269 no
C53 C54 H54 119.275 no
C57 C58 H58 119.562 no
C59 C58 H58 119.567 no
C58 C59 H59 119.734 no
C60 C59 H59 119.748 no
C60 C61 H61 119.936 no
C62 C61 H61 119.925 no
C57 C62 H62 119.477 no
C61 C62 H62 119.484 no
N4 C63 H63A 109.471 no
N4 C63 H63B 109.475 no
N4 C63 H63C 109.465 no
H63A C63 H63B 109.467 no
H63A C63 H63C 109.472 no
H63B C63 H63C 109.477 no
C65 C66 H66 119.870 no
C67 C66 H66 119.872 no
C66 C67 H67 120.152 no
C68 C67 H67 120.150 no
C67 C68 H68 119.547 no
C69 C68 H68 119.532 no
C68 C69 H69 120.290 no
C70 C69 H69 120.302 no
C65 C70 H70 119.820 no
C69 C70 H70 119.819 no
C73 C74 H74 119.464 no
C75 C74 H74 119.467 no
C74 C75 H75 120.181 no
C76 C75 H75 120.186 no
C76 C77 H77 119.938 no
C78 C77 H77 119.950 no
C73 C78 H78 119.685 no
C77 C78 H78 119.677 no
N5 C79 H79A 109.474 no
N5 C79 H79B 109.470 no
N5 C79 H79C 109.471 no
H79A C79 H79B 109.481 no
H79A C79 H79C 109.467 no
H79B C79 H79C 109.465 no
C81 C82 H82 120.377 no
C83 C82 H82 120.382 no
C82 C83 H83 121.657 no
C84 C83 H83 121.641 no
C83 C84 H84 120.370 no
C85 C84 H84 120.358 no
C84 C85 H85 120.646 no
C86 C85 H85 120.642 no
C81 C86 H86 117.603 no
C85 C86 H86 117.607 no
C89 C90 H90 119.388 no
C91 C90 H90 119.383 no
C90 C91 H91 120.283 no
C92 C91 H91 120.283 no
C92 C93 H93 119.789 no
C94 C93 H93 119.784 no
C89 C94 H94 120.243 no
C93 C94 H94 120.236 no
N6 C95 H95A 109.465 no
N6 C95 H95B 109.468 no
N6 C95 H95C 109.473 no
H95A C95 H95B 109.467 no
H95A C95 H95C 109.474 no
H95B C95 H95C 109.481 no
C97 C98 H98 120.089 no
C99 C98 H98 120.093 no
C98 C99 H99 120.104 no
C100 C99 H99 120.109 no
C99 C100 H100 120.162 no
C101 C100 H100 120.170 no
C100 C101 H101 119.726 no
C102 C101 H101 119.729 no
C97 C102 H102 119.846 no
C101 C102 H102 119.831 no

loop_
_geom_bond_atom_site_label_1
_geom_bond_atom_site_label_2
_geom_bond_distance
_geom_bond_publ_flag
O1 C16 1.230(4) yes
O2 C32 1.229(4) yes
O3 C48 1.233(4) yes
O4 C64 1.219(4) yes
O5 C80 1.265(6) yes
O6 C96 1.233(4) yes
N1 C12 1.428(4) yes
N1 C15 1.469(4) yes
N1 C16 1.359(4) yes
N2 C28 1.422(4) yes
N2 C31 1.482(5) yes
N2 C32 1.378(5) yes
N3 C44 1.426(4) yes
N3 C47 1.463(4) yes
N3 C48 1.365(4) yes
N4 C60 1.434(4) yes
N4 C63 1.461(4) yes
N4 C64 1.368(4) yes
N5 C76 1.437(5) yes
N5 C79 1.472(7) yes
N5 C80 1.405(8) yes
N6 C92 1.435(4) yes
N6 C95 1.490(5) yes
N6 C96 1.348(5) yes
C1 C2 1.415(4) yes
C1 C6 1.411(4) yes
C1 C7 1.443(4) yes
C2 C3 1.405(4) yes
C2 C23 1.440(4) yes
C3 C4 1.415(4) yes
C3 C39 1.435(4) yes
C4 C5 1.402(4) yes
C4 C55 1.434(4) yes
C5 C6 1.409(4) yes
C5 C71 1.443(4) yes
C6 C87 1.423(4) yes
C7 C8 1.177(4) yes
C8 C9 1.432(4) yes
C9 C10 1.398(4) yes
C9 C14 1.396(4) yes
C10 C11 1.377(4) yes
C11 C12 1.390(4) yes
C12 C13 1.385(4) yes
C13 C14 1.381(4) yes
C16 C17 1.504(5) yes
C17 C18 1.390(4) yes
C17 C22 1.383(5) yes
C18 C19 1.379(5) yes
C19 C20 1.363(7) yes
C20 C21 1.393(6) yes
C21 C22 1.390(6) yes
C23 C24 1.178(4) yes
C24 C25 1.438(4) yes
C25 C26 1.393(4) yes
C25 C30 1.388(4) yes
C26 C27 1.378(4) yes
C27 C28 1.397(4) yes
C28 C29 1.388(5) yes
C29 C30 1.386(5) yes
C32 C33 1.482(5) yes
C33 C34 1.396(5) yes
C33 C38 1.395(5) yes
C34 C35 1.388(5) yes
C35 C36 1.378(6) yes
C36 C37 1.377(6) yes
C37 C38 1.391(6) yes
C39 C40 1.186(4) yes
C40 C41 1.435(4) yes
C41 C42 1.396(4) yes
C41 C46 1.397(5) yes
C42 C43 1.388(4) yes
C43 C44 1.385(5) yes
C44 C45 1.388(4) yes
C45 C46 1.389(5) yes
C48 C49 1.497(4) yes
C49 C50 1.396(4) yes
C49 C54 1.380(5) yes
C50 C51 1.380(5) yes
C51 C52 1.376(6) yes
C52 C53 1.383(5) yes
C53 C54 1.372(5) yes
C55 C56 1.179(4) yes
C56 C57 1.436(4) yes
C57 C58 1.381(4) yes
C57 C62 1.392(5) yes
C58 C59 1.378(4) yes
C59 C60 1.370(5) yes
C60 C61 1.388(5) yes
C61 C62 1.369(5) yes
C64 C65 1.507(5) yes
C65 C66 1.373(4) yes
C65 C70 1.392(5) yes
C66 C67 1.394(6) yes
C67 C68 1.359(7) yes
C68 C69 1.382(6) yes
C69 C70 1.377(6) yes
C71 C72 1.183(4) yes
C72 C73 1.438(4) yes
C73 C74 1.396(4) yes
C73 C78 1.390(4) yes
C74 C75 1.374(5) yes
C75 C76 1.385(5) yes
C76 C77 1.385(5) yes
C77 C78 1.376(5) yes
C80 C81 1.477(10) yes
C81 C82 1.355(8) yes
C81 C86 1.375(10) yes
C82 C83 1.401(8) yes
C83 C84 1.433(16) yes
C84 C85 1.45(3) yes
C85 C86 1.22(2) yes
C87 C88 1.188(4) yes
C88 C89 1.434(4) yes
C89 C90 1.385(4) yes
C89 C94 1.404(5) yes
C90 C91 1.383(4) yes
C91 C92 1.384(5) yes
C92 C93 1.380(5) yes
C93 C94 1.391(5) yes
C96 C97 1.497(5) yes
C97 C98 1.398(5) yes
C97 C102 1.380(5) yes
C98 C99 1.384(5) yes
C99 C100 1.388(6) yes
C100 C101 1.392(7) yes
C101 C102 1.365(7) yes
C10 H10 0.950 no
C11 H11 0.950 no
C13 H13 0.950 no
C14 H14 0.950 no
C15 H15A 0.980 no
C15 H15B 0.980 no
C15 H15C 0.980 no
C18 H18 0.950 no
C19 H19 0.950 no
C20 H20 0.950 no
C21 H21 0.950 no
C22 H22 0.950 no
C26 H26 0.950 no
C27 H27 0.950 no
C29 H29 0.950 no
C30 H30 0.950 no
C31 H31A 0.980 no
C31 H31B 0.980 no
C31 H31C 0.980 no
C34 H34 0.950 no
C35 H35 0.950 no
C36 H36 0.950 no
C37 H37 0.950 no
C38 H38 0.950 no
C42 H42 0.950 no
C43 H43 0.950 no
C45 H45 0.950 no
C46 H46 0.950 no
C47 H47A 0.980 no
C47 H47B 0.980 no
C47 H47C 0.980 no
C50 H50 0.950 no
C51 H51 0.950 no
C52 H52 0.950 no
C53 H53 0.950 no
C54 H54 0.950 no
C58 H58 0.950 no
C59 H59 0.950 no
C61 H61 0.950 no
C62 H62 0.950 no
C63 H63A 0.980 no
C63 H63B 0.980 no
C63 H63C 0.980 no
C66 H66 0.950 no
C67 H67 0.950 no
C68 H68 0.950 no
C69 H69 0.950 no
C70 H70 0.950 no
C74 H74 0.950 no
C75 H75 0.950 no
C77 H77 0.950 no
C78 H78 0.950 no
C79 H79A 0.980 no
C79 H79B 0.980 no
C79 H79C 0.980 no
C82 H82 0.950 no
C83 H83 0.950 no
C84 H84 0.950 no
C85 H85 0.950 no
C86 H86 0.950 no
C90 H90 0.950 no
C91 H91 0.950 no
C93 H93 0.950 no
C94 H94 0.950 no
C95 H95A 0.980 no
C95 H95B 0.980 no
C95 H95C 0.980 no
C98 H98 0.950 no
C99 H99 0.950 no
C100 H100 0.950 no
C101 H101 0.950 no
C102 H102 0.950 no

loop_
_geom_contact_atom_site_label_1
_geom_contact_atom_site_label_2
_geom_contact_distance
_geom_contact_publ_flag
_geom_contact_site_symmetry_2
O1 C12 3.573(4) no .
O1 C15 2.728(4) no .
O1 C18 3.473(4) no .
O1 C22 2.973(5) no .
O2 C28 3.583(4) no .
O2 C31 2.718(5) no .
O2 C34 3.502(4) no .
O2 C38 2.901(5) no .
O3 C44 3.581(4) no .
O3 C47 2.706(4) no .
O3 C50 3.448(4) no .
O3 C54 2.991(5) no .
O4 C60 3.488(4) no .
O4 C63 2.734(5) no .
O4 C66 3.463(4) no .
O4 C70 3.004(5) no .
O5 C76 3.572(5) no .
O5 C79 2.700(8) no .
O5 C82 3.475(7) no .
O5 C86 3.005(11) no .
O6 C92 3.575(4) no .
O6 C95 2.714(6) no .
O6 C98 3.484(4) no .
O6 C102 2.968(6) no .
N1 C18 3.018(4) no .
N1 C22 3.596(5) no .
N2 C34 3.045(5) no .
N3 C50 3.168(4) no .
N3 C54 3.518(4) no .
N4 C66 2.940(4) no .
N5 C82 3.057(7) no .
N6 C98 3.074(4) no .
N6 C102 3.535(5) no .
C1 C4 2.821(4) no .
C1 C24 3.598(4) no .
C1 C88 3.512(4) no .
C2 C5 2.815(4) no .
C2 C8 3.552(4) no .
C2 C40 3.533(4) no .
C3 C6 2.821(4) no .
C3 C24 3.469(4) no .
C3 C56 3.489(4) no .
C4 C40 3.554(4) no .
C5 C56 3.571(4) no .
C5 C88 3.554(4) no .
C6 C8 3.540(4) no .
C6 C72 3.449(4) no .
C7 C10 3.531(4) no .
C7 C14 3.545(4) no .
C7 C23 2.893(4) no .
C7 C87 2.839(4) no .
C7 C88 3.541(4) no .
C8 C87 3.575(4) no .
C9 C12 2.798(4) no .
C10 C13 2.757(5) no .
C11 C14 2.770(4) no .
C11 C15 3.509(4) no .
C11 C16 3.109(4) no .
C11 C17 3.187(4) no .
C11 C18 3.536(4) no .
C12 C17 2.883(4) no .
C12 C18 3.063(4) no .
C13 C15 3.049(4) no .
C13 C16 3.549(5) no .
C13 C18 3.593(5) no .
C17 C20 2.779(6) no .
C18 C21 2.758(6) no .
C19 C22 2.760(5) no .
C23 C26 3.495(4) no .
C23 C30 3.568(4) no .
C23 C39 2.804(4) no .
C23 C40 3.531(4) no .
C24 C39 3.451(4) no .
C25 C28 2.798(4) no .
C26 C29 2.766(4) no .
C27 C30 2.766(4) no .
C27 C32 3.028(5) no .
C27 C33 2.977(5) no .
C27 C34 3.122(5) no .
C28 C33 2.958(5) no .
C28 C34 3.097(5) no .
C29 C31 2.868(5) no .
C33 C36 2.797(5) no .
C34 C37 2.764(6) no .
C35 C38 2.764(6) no .
C39 C42 3.514(4) no .
C39 C46 3.568(5) no .
C39 C55 2.833(4) no .
C39 C56 3.499(4) no .
C40 C55 3.585(4) no .
C41 C44 2.798(4) no .
C42 C45 2.764(5) no .
C43 C46 2.780(4) no .
C43 C47 3.593(5) no .
C43 C48 3.078(4) no .
C43 C49 2.991(4) no .
C43 C50 3.276(4) no .
C44 C49 2.910(4) no .
C44 C50 3.177(4) no .
C45 C47 2.960(4) no .
C45 C48 3.573(5) no .
C49 C52 2.766(5) no .
C50 C53 2.770(5) no .
C51 C54 2.750(5) no .
C55 C58 3.562(4) no .
C55 C62 3.499(5) no .
C55 C71 2.899(4) no .
C57 C60 2.783(4) no .
C58 C61 2.748(5) no .
C59 C62 2.745(5) no .
C59 C63 3.260(5) no .
C59 C64 3.048(4) no .
C59 C65 3.385(4) no .
C60 C65 2.854(4) no .
C60 C66 3.151(4) no .
C61 C63 3.292(5) no .
C61 C64 3.493(5) no .
C61 C66 3.370(5) no .
C65 C68 2.759(6) no .
C66 C69 2.760(6) no .
C67 C70 2.757(5) no .
C71 C74 3.486(4) no .
C71 C78 3.592(4) no .
C71 C87 2.804(4) no .
C71 C88 3.576(4) no .
C72 C87 3.413(4) no .
C73 C76 2.780(5) no .
C74 C77 2.758(5) no .
C75 C78 2.769(5) no .
C75 C80 3.016(7) no .
C75 C81 2.995(8) no .
C75 C82 3.253(7) no .
C76 C81 2.937(8) no .
C76 C82 3.095(7) no .
C77 C79 2.959(7) no .
C81 C84 2.708(11) no .
C82 C85 2.775(17) no .
C83 C86 2.749(12) no .
C87 C90 3.457(4) no .
C89 C92 2.782(4) no .
C90 C93 2.762(5) no .
C91 C94 2.784(5) no .
C91 C96 3.039(5) no .
C91 C97 2.971(4) no .
C91 C98 3.206(5) no .
C92 C97 2.892(4) no .
C92 C98 3.068(4) no .
C93 C95 2.973(5) no .
C93 C96 3.582(5) no .
C97 C100 2.769(6) no .
C98 C101 2.765(6) no .
C99 C102 2.773(6) no .
O1 O1 3.487(3) no 2_665
O1 N1 3.408(4) no 2_665
O1 C15 3.463(4) no 2_665
O1 C16 3.377(4) no 2_665
O1 C59 3.405(4) no 1_654
O1 C63 3.440(4) no 1_654
O2 C19 3.471(5) no 1_545
O2 C20 3.588(5) no 1_545
O2 C78 3.550(4) no 2_556
O2 C79 3.418(7) no 1_544
O3 N6 3.552(5) no 1_445
O3 C99 3.369(4) no 2_556
O4 N1 3.412(4) no 1_456
O4 C11 3.424(4) no 1_456
O4 C15 3.387(4) no 1_456
O4 C53 3.442(5) no 2_457
O4 C66 3.225(4) no 2_457
O4 C67 3.304(5) no 2_457
O5 O7 2.506(8) no .
O5 O7 2.585(8) no 2_577
O5 C29 3.262(6) no 2_566
O5 C30 3.362(7) no 2_566
O5 C31 3.429(7) no 1_566
O6 C36 3.493(5) no 1_665
O6 C47 3.513(5) no 1_665
O6 C51 3.350(4) no 2_566
O7 O5 2.506(8) no .
O7 O5 2.585(8) no 2_577
O7 O7 2.104(10) no 2_577
O7 N2 3.291(8) no 1_566
O7 C28 3.477(8) no 1_566
O7 C29 3.343(9) no 1_566
O7 C34 3.251(8) no 1_566
O7 C68 3.019(9) no 1_565
O7 C69 3.435(8) no 1_565
N1 O1 3.408(4) no 2_665
N1 O4 3.412(4) no 1_654
N2 O7 3.291(8) no 1_544
N6 O3 3.552(5) no 1_665
C4 C90 3.554(4) no 2_566
C7 C43 3.534(4) no 2_556
C7 C74 3.294(4) no 2_566
C8 C43 3.565(4) no 2_556
C8 C74 3.409(4) no 2_566
C11 O4 3.424(4) no 1_654
C15 O1 3.463(4) no 2_665
C15 O4 3.387(4) no 1_654
C16 O1 3.377(4) no 2_665
C19 O2 3.471(5) no 1_565
C19 C78 3.548(5) no 2_566
C20 O2 3.588(5) no 1_565
C20 C77 3.522(6) no 2_566
C23 C42 3.412(4) no 2_556
C24 C42 3.287(4) no 2_556
C27 C55 3.277(4) no 2_556
C27 C56 3.398(4) no 2_556
C28 O7 3.477(8) no 1_544
C29 O5 3.262(6) no 2_566
C29 O7 3.343(9) no 1_544
C30 O5 3.362(7) no 2_566
C30 C80 3.534(7) no 2_566
C31 O5 3.429(7) no 1_544
C31 C58 3.564(5) no 2_556
C31 C69 3.513(6) no 2_556
C34 O7 3.251(8) no 1_544
C36 O6 3.493(5) no 1_445
C41 C95 3.560(5) no 2_566
C42 C23 3.412(4) no 2_556
C42 C24 3.287(4) no 2_556
C43 C7 3.534(4) no 2_556
C43 C8 3.565(4) no 2_556
C47 O6 3.513(5) no 1_445
C51 O6 3.350(4) no 2_566
C53 O4 3.442(5) no 2_457
C53 C70 3.586(5) no 2_457
C55 C27 3.277(4) no 2_556
C55 C90 3.344(4) no 2_566
C55 C91 3.344(4) no 2_566
C56 C27 3.398(4) no 2_556
C56 C90 3.578(4) no 2_566
C56 C91 3.226(5) no 2_566
C57 C91 3.557(4) no 2_566
C58 C31 3.564(5) no 2_556
C59 O1 3.405(4) no 1_456
C63 O1 3.440(4) no 1_456
C64 C66 3.569(5) no 2_457
C66 O4 3.225(4) no 2_457
C66 C64 3.569(5) no 2_457
C67 O4 3.304(5) no 2_457
C68 O7 3.019(9) no 1_545
C69 O7 3.435(8) no 1_545
C69 C31 3.513(6) no 2_556
C70 C53 3.586(5) no 2_457
C74 C7 3.294(4) no 2_566
C74 C8 3.409(4) no 2_566
C77 C20 3.522(6) no 2_566
C78 O2 3.550(4) no 2_556
C78 C19 3.548(5) no 2_566
C79 O2 3.418(7) no 1_566
C80 C30 3.534(7) no 2_566
C90 C4 3.554(4) no 2_566
C90 C55 3.344(4) no 2_566
C90 C56 3.578(4) no 2_566
C91 C55 3.344(4) no 2_566
C91 C56 3.226(5) no 2_566
C91 C57 3.557(4) no 2_566
C95 C41 3.560(5) no 2_566
C99 O3 3.369(4) no 2_556
O1 H15A 2.7402 no .
O1 H15B 2.6680 no .
O1 H22 2.8274 no .
O2 H31A 2.7652 no .
O2 H31B 2.6170 no .
O2 H38 2.7152 no .
O3 H47A 2.6820 no .
O3 H47B 2.6735 no .
O3 H54 2.8620 no .
O4 H59 3.5891 no .
O4 H63A 3.0396 no .
O4 H63B 2.4269 no .
O4 H70 2.8572 no .
O5 H79A 2.6361 no .
O5 H79B 2.7112 no .
O5 H86 2.8116 no .
O6 H95A 2.6789 no .
O6 H95B 2.7075 no .
O6 H102 2.8064 no .
N1 H11 2.6289 no .
N1 H13 2.5941 no .
N1 H18 2.8121 no .
N2 H27 2.6383 no .
N2 H29 2.5973 no .
N2 H34 2.8502 no .
N3 H43 2.6329 no .
N3 H45 2.5837 no .
N3 H50 3.0468 no .
N4 H52 3.4653 no .
N4 H59 2.5887 no .
N4 H61 2.6303 no .
N4 H66 2.7133 no .
N5 H75 2.6357 no .
N5 H77 2.5913 no .
N5 H82 2.8504 no .
N6 H91 2.6124 no .
N6 H93 2.5981 no .
N6 H98 2.9289 no .
C7 H10 3.4907 no .
C7 H14 3.5200 no .
C8 H10 2.6324 no .
C8 H14 2.6346 no .
C9 H11 3.2743 no .
C9 H13 3.2674 no .
C10 H14 3.2566 no .
C11 H13 3.2531 no .
C11 H15C 3.5094 no .
C11 H18 3.5607 no .
C12 H10 3.2497 no .
C12 H14 3.2561 no .
C12 H15A 3.1373 no .
C12 H15B 3.0556 no .
C12 H15C 2.4663 no .
C12 H18 2.7823 no .
C13 H11 3.2539 no .
C13 H15A 3.5141 no .
C13 H15C 2.7032 no .
C13 H18 2.9912 no .
C13 H100 3.4605 no .
C14 H10 3.2545 no .
C14 H90 3.1241 no .
C15 H13 2.9198 no .
C16 H11 2.9689 no .
C16 H15A 2.6785 no .
C16 H15B 2.6785 no .
C16 H15C 3.2364 no .
C16 H18 2.6687 no .
C16 H22 2.6561 no .
C17 H11 3.0481 no .
C17 H19 3.2574 no .
C17 H21 3.2599 no .
C18 H20 3.2407 no .
C18 H22 3.2504 no .
C19 H21 3.2398 no .
C20 H18 3.2358 no .
C20 H22 3.2660 no .
C21 H19 3.2416 no .
C22 H11 3.4543 no .
C22 H18 3.2488 no .
C22 H20 3.2672 no .
C23 H26 3.4315 no .
C23 H30 3.5586 no .
C24 H26 2.6063 no .
C24 H30 2.6445 no .
C25 H27 3.2649 no .
C25 H29 3.2670 no .
C26 H30 3.2511 no .
C26 H46 3.3966 no .
C27 H29 3.2604 no .
C27 H34 3.1331 no .
C28 H26 3.2608 no .
C28 H30 3.2609 no .
C28 H31A 3.1100 no .
C28 H31B 3.1010 no .
C28 H31C 2.4754 no .
C28 H34 2.7911 no .
C29 H27 3.2590 no .
C29 H31A 3.3721 no .
C29 H31C 2.4171 no .
C29 H34 3.4192 no .
C30 H26 3.2501 no .
C31 H29 2.5776 no .
C32 H27 2.7958 no .
C32 H31A 2.6851 no .
C32 H31B 2.6839 no .
C32 H31C 3.2542 no .
C32 H34 2.6986 no .
C32 H38 2.6257 no .
C33 H27 2.5715 no .
C33 H35 3.2664 no .
C33 H37 3.2675 no .
C34 H27 3.0175 no .
C34 H36 3.2654 no .
C34 H38 3.2641 no .
C35 H37 3.2331 no .
C36 H34 3.2613 no .
C36 H38 3.2624 no .
C36 H45 3.1437 no .
C37 H35 3.2327 no .
C37 H47C 3.4374 no .
C38 H27 3.0658 no .
C38 H34 3.2641 no .
C38 H36 3.2670 no .
C39 H42 3.4579 no .
C39 H46 3.5565 no .
C40 H26 3.5341 no .
C40 H42 2.6123 no .
C40 H46 2.6499 no .
C40 H62 3.5387 no .
C41 H26 3.5948 no .
C41 H43 3.2766 no .
C41 H45 3.2690 no .
C41 H62 3.5236 no .
C42 H46 3.2639 no .
C42 H62 2.9978 no .
C43 H45 3.2521 no .
C43 H50 3.3564 no .
C44 H42 3.2562 no .
C44 H46 3.2681 no .
C44 H47A 3.0990 no .
C44 H47B 3.0893 no .
C44 H47C 2.4594 no .
C44 H50 2.9570 no .
C45 H43 3.2546 no .
C45 H47A 3.3873 no .
C45 H47C 2.5895 no .
C45 H50 3.4248 no .
C46 H26 3.2229 no .
C46 H42 3.2619 no .
C47 H37 3.5659 no .
C47 H45 2.7588 no .
C48 H43 2.9121 no .
C48 H47A 2.6792 no .
C48 H47B 2.6756 no .
C48 H47C 3.2375 no .
C48 H50 2.7164 no .
C48 H54 2.6043 no .
C49 H43 2.6747 no .
C49 H51 3.2609 no .
C49 H53 3.2566 no .
C50 H43 3.2516 no .
C50 H52 3.2442 no .
C50 H54 3.2476 no .
C51 H53 3.2529 no .
C51 H61 3.0297 no .
C52 H50 3.2451 no .
C52 H54 3.2317 no .
C52 H61 2.6761 no .
C53 H51 3.2513 no .
C53 H61 3.3991 no .
C53 H66 3.4679 no .
C54 H43 2.9640 no .
C54 H50 3.2498 no .
C54 H52 3.2330 no .
C55 H58 3.5522 no .
C55 H62 3.4378 no .
C56 H58 2.6349 no .
C56 H62 2.6143 no .
C57 H59 3.2540 no .
C57 H61 3.2583 no .
C58 H62 3.2371 no .
C59 H61 3.2370 no .
C59 H63A 3.0821 no .
C60 H58 3.2392 no .
C60 H62 3.2445 no .
C60 H63A 2.6823 no .
C60 H63B 3.2744 no .
C60 H63C 2.6636 no .
C60 H66 2.9746 no .
C61 H52 3.3652 no .
C61 H59 3.2386 no .
C61 H63C 3.0991 no .
C61 H66 2.9442 no .
C62 H42 3.3190 no .
C62 H58 3.2391 no .
C63 H52 3.4773 no .
C63 H59 3.2802 no .
C63 H61 3.3300 no .
C64 H59 2.9267 no .
C64 H63A 2.8683 no .
C64 H63B 2.5101 no .
C64 H63C 3.1871 no .
C64 H66 2.6394 no .
C64 H70 2.6768 no .
C65 H59 3.4346 no .
C65 H67 3.2557 no .
C65 H69 3.2608 no .
C66 H61 3.3199 no .
C66 H68 3.2390 no .
C66 H70 3.2432 no .
C67 H69 3.2401 no .
C68 H66 3.2357 no .
C68 H70 3.2406 no .
C69 H67 3.2427 no .
C70 H66 3.2465 no .
C70 H68 3.2384 no .
C71 H74 3.4093 no .
C71 H78 3.5971 no .
C72 H74 2.5948 no .
C72 H78 2.6645 no .
C73 H75 3.2683 no .
C73 H77 3.2598 no .
C74 H78 3.2549 no .
C74 H94 3.4519 no .
C75 H77 3.2566 no .
C75 H82 3.3164 no .
C76 H74 3.2415 no .
C76 H78 3.2485 no .
C76 H79A 3.0791 no .
C76 H79B 3.1520 no .
C76 H79C 2.4885 no .
C76 H82 2.8244 no .
C77 H75 3.2581 no .
C77 H79B 3.4624 no .
C77 H79C 2.5516 no .
C77 H82 3.3149 no .
C78 H74 3.2527 no .
C79 H77 2.7441 no .
C80 H75 2.7998 no .
C80 H79A 2.7533 no .
C80 H79B 2.7461 no .
C80 H79C 3.3012 no .
C80 H82 2.6007 no .
C80 H86 2.5828 no .
C81 H75 2.6540 no .
C81 H83 3.2445 no .
C81 H85 3.1596 no .
C82 H75 3.2286 no .
C82 H84 3.2784 no .
C82 H86 3.2142 no .
C83 H85 3.3499 no .
C84 H82 3.2840 no .
C84 H86 3.1688 no .
C84 H93 3.0637 no .
C85 H83 3.3594 no .
C86 H75 3.0447 no .
C86 H82 3.2348 no .
C86 H84 3.1487 no .
C87 H90 3.3663 no .
C88 H74 3.5588 no .
C88 H90 2.5786 no .
C88 H94 2.6759 no .
C89 H91 3.2678 no .
C89 H93 3.2732 no .
C90 H14 3.0118 no .
C90 H94 3.2643 no .
C91 H93 3.2535 no .
C91 H98 3.3097 no .
C92 H90 3.2455 no .
C92 H94 3.2616 no .
C92 H95A 3.0938 no .
C92 H95B 3.1360 no .
C92 H95C 2.4787 no .
C92 H98 2.8413 no .
C93 H84 3.5246 no .
C93 H91 3.2560 no .
C93 H95B 3.4404 no .
C93 H95C 2.5828 no .
C93 H98 3.2880 no .
C94 H74 3.5141 no .
C94 H90 3.2618 no .
C95 H93 2.7623 no .
C96 H91 2.8548 no .
C96 H95A 2.7007 no .
C96 H95B 2.6926 no .
C96 H95C 3.2452 no .
C96 H98 2.6927 no .
C96 H102 2.6182 no .
C97 H91 2.6640 no .
C97 H99 3.2667 no .
C97 H101 3.2366 no .
C98 H91 3.2199 no .
C98 H100 3.2570 no .
C98 H102 3.2617 no .
C99 H101 3.2600 no .
C100 H13 2.8709 no .
C100 H98 3.2572 no .
C100 H102 3.2505 no .
C101 H13 2.8804 no .
C101 H99 3.2629 no .
C102 H91 2.9914 no .
C102 H98 3.2606 no .
C102 H100 3.2486 no .
H10 H11 2.3178 no .
H10 H30 2.9381 no .
H11 H22 3.5336 no .
H13 H14 2.3217 no .
H13 H15A 3.1374 no .
H13 H15C 2.5502 no .
H13 H18 3.0341 no .
H13 H100 2.7725 no .
H13 H101 2.7741 no .
H14 H90 2.4196 no .
H14 H91 3.5671 no .
H15A H101 3.2591 no .
H15C H100 2.9657 no .
H15C H101 3.5740 no .
H18 H19 2.3209 no .
H19 H20 2.3099 no .
H20 H21 2.3465 no .
H21 H22 2.3395 no .
H26 H27 2.3191 no .
H26 H46 2.7772 no .
H27 H34 3.3041 no .
H27 H38 3.3847 no .
H29 H30 2.3284 no .
H29 H31A 2.8975 no .
H29 H31B 3.4434 no .
H29 H31C 1.9859 no .
H34 H35 2.3309 no .
H35 H36 2.3266 no .
H36 H37 2.3268 no .
H36 H45 2.8126 no .
H36 H47A 3.5225 no .
H36 H47C 3.5727 no .
H37 H38 2.3343 no .
H37 H47A 3.2392 no .
H37 H47C 3.0186 no .
H42 H43 2.3320 no .
H42 H62 2.4980 no .
H43 H50 3.5838 no .
H43 H54 3.1581 no .
H45 H46 2.3341 no .
H45 H47A 2.9439 no .
H45 H47C 2.3460 no .
H50 H51 2.3300 no .
H51 H52 2.3218 no .
H51 H61 3.1042 no .
H52 H53 2.3359 no .
H52 H61 2.5023 no .
H52 H63C 2.8662 no .
H52 H66 3.2993 no .
H53 H54 2.3177 no .
H53 H66 3.0212 no .
H58 H59 2.3184 no .
H59 H63A 2.9198 no .
H61 H62 2.3101 no .
H61 H63C 2.9658 no .
H61 H66 2.6593 no .
H66 H67 2.3440 no .
H67 H68 2.3051 no .
H68 H69 2.3297 no .
H69 H70 2.3285 no .
H74 H75 2.3191 no .
H74 H94 2.9454 no .
H75 H82 3.5394 no .
H75 H86 3.2060 no .
H77 H78 2.3208 no .
H77 H79B 3.0283 no .
H77 H79C 2.2497 no .
H77 H82 3.5254 no .
H82 H83 2.3801 no .
H83 H84 2.4123 no .
H84 H85 2.4194 no .
H84 H93 2.6003 no .
H85 H86 2.1460 no .
H85 H95C 3.4369 no .
H90 H91 2.3285 no .
H91 H98 3.5690 no .
H91 H102 3.2253 no .
H93 H94 2.3409 no .
H93 H95B 3.0013 no .
H93 H95C 2.3052 no .
H93 H98 3.5285 no .
H98 H99 2.3369 no .
H99 H100 2.3419 no .
H100 H101 2.3403 no .
H101 H102 2.3084 no .
O1 H15A 2.7190 no 2_665
O1 H18 3.2233 no 2_665
O1 H59 2.6541 no 1_654
O1 H63A 2.5534 no 1_654
O1 H101 2.7960 no 2_665
O2 H19 2.7658 no 1_545
O2 H20 3.0118 no 1_545
O2 H21 3.5146 no 2_555
O2 H78 2.6693 no 2_556
O2 H79B 2.5384 no 1_544
O3 H14 3.3413 no 2_556
O3 H84 3.2132 no 1_445
O3 H93 3.1576 no 1_445
O3 H95B 3.2504 no 1_445
O3 H98 2.9774 no 1_445
O3 H99 2.6978 no 2_556
O3 H100 3.5182 no 2_556
O4 H11 2.8775 no 1_456
O4 H15B 2.7323 no 1_456
O4 H53 2.5136 no 2_457
O4 H66 2.8983 no 2_457
O4 H67 3.0360 no 2_457
O5 H29 3.0234 no 2_566
O5 H30 3.2136 no 2_566
O5 H31A 2.4950 no 1_566
O5 H69 3.1218 no 2_567
O6 H36 2.5638 no 1_665
O6 H45 3.0684 no 1_665
O6 H47A 2.7872 no 1_665
O6 H51 2.4852 no 2_566
O7 H29 3.0193 no 1_566
O7 H29 2.9526 no 2_566
O7 H31A 3.1884 no 1_566
O7 H31A 3.4839 no 2_566
O7 H34 2.3793 no 1_566
O7 H68 2.2830 no 1_565
O7 H69 3.1248 no 1_565
O7 H79A 3.2250 no .
O7 H79B 3.2242 no .
N2 H79B 3.5337 no 1_544
N3 H95B 3.5919 no 1_445
N4 H102 3.5999 no 2_566
N5 H10 3.5776 no 2_566
N5 H30 3.1999 no 2_566
N5 H31A 3.5780 no 1_566
N6 H47A 3.5551 no 1_665
C1 H47C 3.5594 no 2_556
C1 H74 2.9854 no 2_566
C2 H74 3.2749 no 2_566
C3 H26 3.4174 no 2_556
C4 H27 3.1310 no 2_556
C6 H47C 3.3969 no 2_556
C7 H43 3.3316 no 2_556
C7 H47B 3.3330 no 2_556
C7 H74 2.9245 no 2_566
C8 H43 3.0672 no 2_556
C8 H47B 3.3865 no 2_556
C8 H74 3.3596 no 2_566
C9 H43 3.3502 no 2_556
C9 H54 3.2088 no 2_556
C10 H43 3.5599 no 2_556
C10 H54 3.3122 no 2_556
C10 H79C 3.4550 no 2_566
C11 H54 3.2841 no 2_556
C11 H79C 3.3534 no 2_566
C12 H54 3.1642 no 2_556
C13 H54 3.0151 no 2_556
C14 H54 3.0263 no 2_556
C15 H59 3.3824 no 1_654
C15 H70 3.3929 no 1_654
C15 H83 3.2827 no 2_666
C16 H15A 2.9130 no 2_665
C16 H59 3.5964 no 1_654
C16 H63A 2.9740 no 1_654
C17 H15A 2.8306 no 2_665
C17 H63A 3.5319 no 1_654
C18 H15A 3.0103 no 2_665
C18 H58 3.2334 no 2_566
C18 H59 3.4073 no 2_566
C19 H31B 3.1885 no 1_565
C19 H58 3.2340 no 2_566
C19 H77 3.3402 no 2_566
C19 H78 2.9334 no 2_566
C19 H82 3.4398 no 1_554
C20 H77 3.4959 no 1_554
C20 H77 2.8179 no 2_566
C20 H78 3.1992 no 2_566
C20 H82 2.8178 no 1_554
C21 H77 3.1477 no 2_566
C21 H79C 3.3789 no 2_566
C21 H82 3.3018 no 1_554
C22 H15A 3.4191 no 2_665
C22 H63A 3.1917 no 1_654
C22 H79C 3.4251 no 2_566
C22 H101 3.2713 no 2_665
C23 H42 3.3439 no 2_556
C23 H74 3.5167 no 2_566
C23 H75 3.0410 no 2_566
C24 H42 2.8969 no 2_556
C24 H75 2.9659 no 2_566
C25 H42 2.9210 no 2_556
C25 H75 3.5349 no 2_566
C25 H86 3.1420 no 2_566
C26 H42 3.4141 no 2_556
C26 H86 3.4818 no 2_566
C30 H42 3.3629 no 2_556
C30 H75 3.5286 no 2_566
C30 H79A 3.5425 no 2_566
C30 H86 3.2194 no 2_566
C31 H19 3.2585 no 1_545
C31 H58 3.5573 no 2_556
C32 H78 3.5270 no 2_556
C32 H79B 2.7896 no 1_544
C33 H79B 3.1658 no 1_544
C34 H68 3.1606 no 1_554
C34 H79B 3.4557 no 1_544
C35 H52 3.5343 no 2_456
C35 H63C 3.1595 no 2_456
C35 H68 3.5691 no 1_554
C36 H51 3.5630 no 2_456
C36 H63C 2.9503 no 2_456
C36 H102 3.5236 no 1_445
C38 H21 3.3232 no 2_555
C39 H26 3.2017 no 2_556
C39 H95C 3.5382 no 2_566
C40 H26 3.4667 no 2_556
C40 H95A 3.3616 no 2_566
C40 H95C 3.1374 no 2_566
C41 H95A 2.9831 no 2_566
C41 H95C 3.2269 no 2_566
C42 H95A 3.3379 no 2_566
C46 H95A 3.2101 no 2_566
C46 H95C 3.2332 no 2_566
C47 H98 3.3387 no 1_445
C48 H95B 3.0414 no 1_445
C49 H84 3.1563 no 1_445
C49 H95B 3.1189 no 1_445
C50 H95B 2.7149 no 1_445
C51 H35 3.5346 no 2_456
C51 H85 3.4474 no 1_445
C52 H35 3.2906 no 2_456
C52 H85 3.4640 no 1_445
C53 H70 3.1581 no 2_457
C53 H84 3.3215 no 1_445
C54 H84 2.9361 no 1_445
C55 H27 2.8787 no 2_556
C55 H90 3.2983 no 2_566
C55 H91 3.2947 no 2_566
C56 H27 3.2411 no 2_556
C56 H90 3.4888 no 2_566
C56 H91 2.8513 no 2_566
C57 H31B 3.4841 no 2_556
C57 H91 2.8484 no 2_566
C58 H18 3.2735 no 2_566
C58 H19 3.3642 no 2_566
C58 H31B 2.8744 no 2_556
C58 H31C 3.4916 no 2_556
C58 H91 3.2636 no 2_566
C59 H15B 3.4683 no 1_456
C59 H18 3.3568 no 2_566
C59 H31B 3.2680 no 2_556
C59 H102 3.3954 no 2_566
C60 H102 3.1484 no 2_566
C61 H102 3.2868 no 2_566
C62 H91 3.3380 no 2_566
C63 H22 3.1054 no 1_456
C63 H102 3.0233 no 2_566
C64 H15B 2.9728 no 1_456
C64 H53 3.2595 no 2_457
C64 H66 3.3550 no 2_457
C65 H15B 3.5900 no 1_456
C65 H31C 3.5109 no 2_556
C65 H53 3.3208 no 2_457
C66 H31C 3.5700 no 2_556
C67 H29 3.1831 no 2_556
C67 H31C 3.3600 no 2_556
C67 H63B 3.0851 no 2_457
C67 H79A 3.2651 no 1_545
C68 H29 2.9726 no 2_556
C68 H31C 3.0491 no 2_556
C68 H34 3.3448 no 1_556
C68 H35 3.5756 no 1_556
C68 H63B 3.3635 no 2_457
C68 H79A 3.2011 no 1_545
C69 H31A 3.2140 no 2_556
C69 H31C 2.9731 no 2_556
C69 H34 3.5745 no 1_556
C69 H35 3.4040 no 1_556
C69 H52 3.5633 no 2_457
C70 H15B 3.3715 no 1_456
C70 H31C 3.2329 no 2_556
C70 H52 3.4950 no 2_457
C70 H53 2.9309 no 2_457
C71 H38 3.2672 no 2_556
C71 H90 3.3890 no 2_566
C72 H38 2.9869 no 2_556
C73 H38 3.3072 no 2_556
C75 H10 3.3578 no 2_566
C76 H10 3.3087 no 2_566
C76 H20 3.5922 no 1_556
C77 H20 3.0689 no 1_556
C77 H20 3.5274 no 2_566
C78 H19 3.3936 no 2_566
C78 H21 3.5733 no 1_556
C78 H38 3.2965 no 2_556
C79 H10 3.4035 no 2_566
C79 H11 3.5542 no 2_566
C79 H30 3.4510 no 2_566
C79 H67 3.5714 no 1_565
C79 H68 3.2923 no 1_565
C80 H30 3.2057 no 2_566
C80 H31A 2.8800 no 1_566
C80 H69 3.4357 no 2_567
C81 H31A 3.4585 no 1_566
C81 H69 3.0061 no 2_567
C82 H20 3.5440 no 1_556
C83 H15C 3.2371 no 2_666
C83 H70 3.5062 no 2_567
C83 H100 3.0791 no 2_666
C84 H70 3.5772 no 2_567
C84 H100 3.4843 no 2_666
C85 H69 3.1072 no 2_567
C86 H69 2.7481 no 2_567
C87 H47B 3.1066 no 2_556
C87 H47C 3.3020 no 2_556
C88 H47B 3.0192 no 2_556
C89 H47B 3.4157 no 2_556
C93 H99 2.9949 no 2_666
C94 H99 3.2826 no 2_666
C95 H50 3.1859 no 1_665
C96 H36 3.4293 no 1_665
C96 H47A 2.7467 no 1_665
C97 H36 3.5700 no 1_665
C97 H47A 2.7707 no 1_665
C98 H47A 2.7239 no 1_665
C98 H98 3.4775 no 2_666
C98 H99 3.3889 no 2_666
C99 H98 3.2279 no 2_666
C100 H83 3.1689 no 2_666
C101 H22 3.5085 no 2_665
C101 H37 3.5862 no 1_665
C101 H63A 3.5264 no 2_566
C102 H36 3.3005 no 1_665
C102 H37 3.4049 no 1_665
C102 H63A 3.4141 no 2_566
C102 H63C 3.4344 no 2_566
H10 N5 3.5776 no 2_566
H10 C75 3.3578 no 2_566
H10 C76 3.3087 no 2_566
H10 C79 3.4035 no 2_566
H10 H43 3.4515 no 2_556
H10 H67 3.4486 no 2_556
H10 H75 3.5311 no 2_566
H10 H79A 3.1420 no 2_566
H10 H79C 3.0632 no 2_566
H11 O4 2.8775 no 1_654
H11 C79 3.5542 no 2_566
H11 H63B 3.2131 no 1_654
H11 H67 2.9347 no 2_556
H11 H79A 3.3181 no 2_566
H11 H79C 2.8918 no 2_566
H13 H54 3.4582 no 2_556
H14 O3 3.3413 no 2_556
H14 H47B 3.1666 no 2_556
H14 H54 3.4629 no 2_556
H15A O1 2.7190 no 2_665
H15A C16 2.9130 no 2_665
H15A C17 2.8306 no 2_665
H15A C18 3.0103 no 2_665
H15A C22 3.4191 no 2_665
H15A H18 3.1714 no 2_665
H15A H59 3.4263 no 1_654
H15A H83 3.1739 no 2_666
H15B O4 2.7323 no 1_654
H15B C59 3.4683 no 1_654
H15B C64 2.9728 no 1_654
H15B C65 3.5900 no 1_654
H15B C70 3.3715 no 1_654
H15B H53 3.5114 no 2_556
H15B H59 2.6104 no 1_654
H15B H70 2.6564 no 1_654
H15B H83 3.5630 no 2_666
H15C C83 3.2371 no 2_666
H15C H53 3.4019 no 2_556
H15C H54 2.9650 no 2_556
H15C H70 3.2685 no 1_654
H15C H83 2.6508 no 2_666
H18 O1 3.2233 no 2_665
H18 C58 3.2735 no 2_566
H18 C59 3.3568 no 2_566
H18 H15A 3.1714 no 2_665
H18 H58 2.6078 no 2_566
H18 H59 2.7836 no 2_566
H19 O2 2.7658 no 1_565
H19 C31 3.2585 no 1_565
H19 C58 3.3642 no 2_566
H19 C78 3.3936 no 2_566
H19 H31A 3.4902 no 1_565
H19 H31B 2.3750 no 1_565
H19 H58 2.6063 no 2_566
H19 H59 3.5656 no 2_566
H19 H78 2.6110 no 2_566
H20 O2 3.0118 no 1_565
H20 C76 3.5922 no 1_554
H20 C77 3.0689 no 1_554
H20 C77 3.5274 no 2_566
H20 C82 3.5440 no 1_554
H20 H77 2.6188 no 1_554
H20 H77 2.8073 no 2_566
H20 H78 3.0838 no 2_566
H20 H82 2.5958 no 1_554
H21 O2 3.5146 no 2_555
H21 C38 3.3232 no 2_555
H21 C78 3.5733 no 1_554
H21 H38 2.9809 no 2_555
H21 H77 3.3440 no 2_566
H21 H78 3.4908 no 1_554
H21 H79C 3.5136 no 2_566
H21 H82 3.4253 no 1_554
H22 C63 3.1054 no 1_654
H22 C101 3.5085 no 2_665
H22 H63A 2.3926 no 1_654
H22 H63B 3.0933 no 1_654
H22 H63C 3.4186 no 1_654
H22 H101 2.7715 no 2_665
H26 C3 3.4174 no 2_556
H26 C39 3.2017 no 2_556
H26 C40 3.4667 no 2_556
H27 C4 3.1310 no 2_556
H27 C55 2.8787 no 2_556
H27 C56 3.2411 no 2_556
H29 O5 3.0234 no 2_566
H29 O7 3.0193 no 1_544
H29 O7 2.9526 no 2_566
H29 C67 3.1831 no 2_556
H29 C68 2.9726 no 2_556
H29 H67 3.2494 no 2_556
H29 H68 2.8769 no 2_556
H29 H79A 3.2338 no 2_566
H30 O5 3.2136 no 2_566
H30 N5 3.1999 no 2_566
H30 C79 3.4510 no 2_566
H30 C80 3.2057 no 2_566
H30 H42 3.5517 no 2_556
H30 H67 3.3910 no 2_556
H30 H75 3.0614 no 2_566
H30 H79A 2.8225 no 2_566
H30 H86 3.5302 no 2_566
H31A O5 2.4950 no 1_544
H31A O7 3.1884 no 1_544
H31A O7 3.4839 no 2_566
H31A N5 3.5780 no 1_544
H31A C69 3.2140 no 2_556
H31A C80 2.8800 no 1_544
H31A C81 3.4585 no 1_544
H31A H19 3.4902 no 1_545
H31A H69 3.0727 no 2_556
H31A H79B 3.2169 no 1_544
H31A H82 3.5290 no 1_544
H31B C19 3.1885 no 1_545
H31B C57 3.4841 no 2_556
H31B C58 2.8744 no 2_556
H31B C59 3.2680 no 2_556
H31B H19 2.3750 no 1_545
H31B H58 2.7261 no 2_556
H31B H59 3.3874 no 2_556
H31C C58 3.4916 no 2_556
H31C C65 3.5109 no 2_556
H31C C66 3.5700 no 2_556
H31C C67 3.3600 no 2_556
H31C C68 3.0491 no 2_556
H31C C69 2.9731 no 2_556
H31C C70 3.2329 no 2_556
H31C H68 3.4276 no 2_556
H31C H69 3.3052 no 2_556
H34 O7 2.3793 no 1_544
H34 C68 3.3448 no 1_554
H34 C69 3.5745 no 1_554
H34 H68 2.6406 no 1_554
H34 H69 3.1193 no 1_554
H34 H79B 3.3755 no 1_544
H34 H86 3.1612 no 2_566
H35 C51 3.5346 no 2_456
H35 C52 3.2906 no 2_456
H35 C68 3.5756 no 1_554
H35 C69 3.4040 no 1_554
H35 H51 3.2075 no 2_456
H35 H52 2.7270 no 2_456
H35 H63C 3.0741 no 2_456
H35 H68 3.3980 no 1_554
H35 H69 3.1027 no 1_554
H35 H85 3.1020 no 2_566
H35 H86 3.4517 no 2_566
H36 O6 2.5638 no 1_445
H36 C96 3.4293 no 1_445
H36 C97 3.5700 no 1_445
H36 C102 3.3005 no 1_445
H36 H51 2.8356 no 2_456
H36 H52 3.5607 no 2_456
H36 H63C 2.7312 no 2_456
H36 H102 2.9207 no 1_445
H37 C101 3.5862 no 1_445
H37 C102 3.4049 no 1_445
H37 H102 3.5703 no 1_445
H38 C71 3.2672 no 2_556
H38 C72 2.9869 no 2_556
H38 C73 3.3072 no 2_556
H38 C78 3.2965 no 2_556
H38 H21 2.9809 no 2_555
H38 H78 2.9521 no 2_556
H42 C23 3.3439 no 2_556
H42 C24 2.8969 no 2_556
H42 C25 2.9210 no 2_556
H42 C26 3.4141 no 2_556
H42 C30 3.3629 no 2_556
H42 H30 3.5517 no 2_556
H43 C7 3.3316 no 2_556
H43 C8 3.0672 no 2_556
H43 C9 3.3502 no 2_556
H43 C10 3.5599 no 2_556
H43 H10 3.4515 no 2_556
H45 O6 3.0684 no 1_445
H45 H51 3.2731 no 2_456
H46 H85 3.1048 no 2_566
H46 H95A 3.5342 no 2_566
H46 H95C 3.1115 no 2_566
H47A O6 2.7872 no 1_445
H47A N6 3.5551 no 1_445
H47A C96 2.7467 no 1_445
H47A C97 2.7707 no 1_445
H47A C98 2.7239 no 1_445
H47A H98 2.5686 no 1_445
H47B C7 3.3330 no 2_556
H47B C8 3.3865 no 2_556
H47B C87 3.1066 no 2_556
H47B C88 3.0192 no 2_556
H47B C89 3.4157 no 2_556
H47B H14 3.1666 no 2_556
H47B H98 3.3060 no 1_445
H47C C1 3.5594 no 2_556
H47C C6 3.3969 no 2_556
H47C C87 3.3020 no 2_556
H50 C95 3.1859 no 1_445
H50 H50 3.4253 no 2_456
H50 H95A 3.4633 no 1_445
H50 H95A 3.2696 no 2_566
H50 H95B 2.2433 no 1_445
H51 O6 2.4852 no 2_566
H51 C36 3.5630 no 2_456
H51 H35 3.2075 no 2_456
H51 H36 2.8356 no 2_456
H51 H45 3.2731 no 2_456
H51 H95A 3.4596 no 2_566
H52 C35 3.5343 no 2_456
H52 C69 3.5633 no 2_457
H52 C70 3.4950 no 2_457
H52 H35 2.7270 no 2_456
H52 H36 3.5607 no 2_456
H52 H70 3.5622 no 2_457
H53 O4 2.5136 no 2_457
H53 C64 3.2595 no 2_457
H53 C65 3.3208 no 2_457
H53 C70 2.9309 no 2_457
H53 H15B 3.5114 no 2_556
H53 H15C 3.4019 no 2_556
H53 H70 2.5171 no 2_457
H54 C9 3.2088 no 2_556
H54 C10 3.3122 no 2_556
H54 C11 3.2841 no 2_556
H54 C12 3.1642 no 2_556
H54 C13 3.0151 no 2_556
H54 C14 3.0263 no 2_556
H54 H13 3.4582 no 2_556
H54 H14 3.4629 no 2_556
H54 H15C 2.9650 no 2_556
H54 H84 3.0892 no 1_445
H58 C18 3.2334 no 2_566
H58 C19 3.2340 no 2_566
H58 C31 3.5573 no 2_556
H58 H18 2.6078 no 2_566
H58 H19 2.6063 no 2_566
H58 H31B 2.7261 no 2_556
H58 H91 3.4439 no 2_566
H59 O1 2.6541 no 1_456
H59 C15 3.3824 no 1_456
H59 C16 3.5964 no 1_456
H59 C18 3.4073 no 2_566
H59 H15A 3.4263 no 1_456
H59 H15B 2.6104 no 1_456
H59 H18 2.7836 no 2_566
H59 H19 3.5656 no 2_566
H59 H31B 3.3874 no 2_556
H61 H102 3.5959 no 2_566
H62 H91 3.5613 no 2_566
H62 H95A 2.9993 no 2_566
H63A O1 2.5534 no 1_456
H63A C16 2.9740 no 1_456
H63A C17 3.5319 no 1_456
H63A C22 3.1917 no 1_456
H63A C101 3.5264 no 2_566
H63A C102 3.4141 no 2_566
H63A H22 2.3926 no 1_456
H63A H101 2.9522 no 2_566
H63A H102 2.7171 no 2_566
H63B C67 3.0851 no 2_457
H63B C68 3.3635 no 2_457
H63B H11 3.2131 no 1_456
H63B H22 3.0933 no 1_456
H63B H67 2.9878 no 2_457
H63B H68 3.4665 no 2_457
H63C C35 3.1595 no 2_456
H63C C36 2.9503 no 2_456
H63C C102 3.4344 no 2_566
H63C H22 3.4186 no 1_456
H63C H35 3.0741 no 2_456
H63C H36 2.7312 no 2_456
H63C H102 2.5688 no 2_566
H66 O4 2.8983 no 2_457
H66 C64 3.3550 no 2_457
H67 O4 3.0360 no 2_457
H67 C79 3.5714 no 1_545
H67 H10 3.4486 no 2_556
H67 H11 2.9347 no 2_556
H67 H29 3.2494 no 2_556
H67 H30 3.3910 no 2_556
H67 H63B 2.9878 no 2_457
H67 H79A 2.6865 no 1_545
H68 O7 2.2830 no 1_545
H68 C34 3.1606 no 1_556
H68 C35 3.5691 no 1_556
H68 C79 3.2923 no 1_545
H68 H29 2.8769 no 2_556
H68 H31C 3.4276 no 2_556
H68 H34 2.6406 no 1_556
H68 H35 3.3980 no 1_556
H68 H63B 3.4665 no 2_457
H68 H79A 2.5424 no 1_545
H68 H79B 3.1996 no 1_545
H69 O5 3.1218 no 2_567
H69 O7 3.1248 no 1_545
H69 C80 3.4357 no 2_567
H69 C81 3.0061 no 2_567
H69 C85 3.1072 no 2_567
H69 C86 2.7481 no 2_567
H69 H31A 3.0727 no 2_556
H69 H31C 3.3052 no 2_556
H69 H34 3.1193 no 1_556
H69 H35 3.1027 no 1_556
H69 H85 3.4214 no 2_567
H69 H86 2.8709 no 2_567
H70 C15 3.3929 no 1_456
H70 C53 3.1581 no 2_457
H70 C83 3.5062 no 2_567
H70 C84 3.5772 no 2_567
H70 H15B 2.6564 no 1_456
H70 H15C 3.2685 no 1_456
H70 H52 3.5622 no 2_457
H70 H53 2.5171 no 2_457
H74 C1 2.9854 no 2_566
H74 C2 3.2749 no 2_566
H74 C7 2.9245 no 2_566
H74 C8 3.3596 no 2_566
H74 C23 3.5167 no 2_566
H75 C23 3.0410 no 2_566
H75 C24 2.9659 no 2_566
H75 C25 3.5349 no 2_566
H75 C30 3.5286 no 2_566
H75 H10 3.5311 no 2_566
H75 H30 3.0614 no 2_566
H77 C19 3.3402 no 2_566
H77 C20 3.4959 no 1_556
H77 C20 2.8179 no 2_566
H77 C21 3.1477 no 2_566
H77 H20 2.6188 no 1_556
H77 H20 2.8073 no 2_566
H77 H21 3.3440 no 2_566
H78 O2 2.6693 no 2_556
H78 C19 2.9334 no 2_566
H78 C20 3.1992 no 2_566
H78 C32 3.5270 no 2_556
H78 H19 2.6110 no 2_566
H78 H20 3.0838 no 2_566
H78 H21 3.4908 no 1_556
H78 H38 2.9521 no 2_556
H79A O7 3.2250 no .
H79A C30 3.5425 no 2_566
H79A C67 3.2651 no 1_565
H79A C68 3.2011 no 1_565
H79A H10 3.1420 no 2_566
H79A H11 3.3181 no 2_566
H79A H29 3.2338 no 2_566
H79A H30 2.8225 no 2_566
H79A H67 2.6865 no 1_565
H79A H68 2.5424 no 1_565
H79B O2 2.5384 no 1_566
H79B O7 3.2242 no .
H79B N2 3.5337 no 1_566
H79B C32 2.7896 no 1_566
H79B C33 3.1658 no 1_566
H79B C34 3.4557 no 1_566
H79B H31A 3.2169 no 1_566
H79B H34 3.3755 no 1_566
H79B H68 3.1996 no 1_565
H79C C10 3.4550 no 2_566
H79C C11 3.3534 no 2_566
H79C C21 3.3789 no 2_566
H79C C22 3.4251 no 2_566
H79C H10 3.0632 no 2_566
H79C H11 2.8918 no 2_566
H79C H21 3.5136 no 2_566
H82 C19 3.4398 no 1_556
H82 C20 2.8178 no 1_556
H82 C21 3.3018 no 1_556
H82 H20 2.5958 no 1_556
H82 H21 3.4253 no 1_556
H82 H31A 3.5290 no 1_566
H83 C15 3.2827 no 2_666
H83 C100 3.1689 no 2_666
H83 H15A 3.1739 no 2_666
H83 H15B 3.5630 no 2_666
H83 H15C 2.6508 no 2_666
H83 H100 2.3159 no 2_666
H84 O3 3.2132 no 1_665
H84 C49 3.1563 no 1_665
H84 C53 3.3215 no 1_665
H84 C54 2.9361 no 1_665
H84 H54 3.0892 no 1_665
H84 H100 3.1089 no 2_666
H85 C51 3.4474 no 1_665
H85 C52 3.4640 no 1_665
H85 H35 3.1020 no 2_566
H85 H46 3.1048 no 2_566
H85 H69 3.4214 no 2_567
H86 C25 3.1420 no 2_566
H86 C26 3.4818 no 2_566
H86 C30 3.2194 no 2_566
H86 H30 3.5302 no 2_566
H86 H34 3.1612 no 2_566
H86 H35 3.4517 no 2_566
H86 H69 2.8709 no 2_567
H90 C55 3.2983 no 2_566
H90 C56 3.4888 no 2_566
H90 C71 3.3890 no 2_566
H91 C55 3.2947 no 2_566
H91 C56 2.8513 no 2_566
H91 C57 2.8484 no 2_566
H91 C58 3.2636 no 2_566
H91 C62 3.3380 no 2_566
H91 H58 3.4439 no 2_566
H91 H62 3.5613 no 2_566
H93 O3 3.1576 no 1_665
H93 H99 2.9013 no 2_666
H94 H99 3.3865 no 2_666
H95A C40 3.3616 no 2_566
H95A C41 2.9831 no 2_566
H95A C42 3.3379 no 2_566
H95A C46 3.2101 no 2_566
H95A H46 3.5342 no 2_566
H95A H50 3.4633 no 1_665
H95A H50 3.2696 no 2_566
H95A H51 3.4596 no 2_566
H95A H62 2.9993 no 2_566
H95B O3 3.2504 no 1_665
H95B N3 3.5919 no 1_665
H95B C48 3.0414 no 1_665
H95B C49 3.1189 no 1_665
H95B C50 2.7149 no 1_665
H95B H50 2.2433 no 1_665
H95C C39 3.5382 no 2_566
H95C C40 3.1374 no 2_566
H95C C41 3.2269 no 2_566
H95C C46 3.2332 no 2_566
H95C H46 3.1115 no 2_566
H98 O3 2.9774 no 1_665
H98 C47 3.3387 no 1_665
H98 C98 3.4775 no 2_666
H98 C99 3.2279 no 2_666
H98 H47A 2.5686 no 1_665
H98 H47B 3.3060 no 1_665
H98 H98 3.0071 no 2_666
H98 H99 2.4914 no 2_666
H99 O3 2.6978 no 2_556
H99 C93 2.9949 no 2_666
H99 C94 3.2826 no 2_666
H99 C98 3.3889 no 2_666
H99 H93 2.9013 no 2_666
H99 H94 3.3865 no 2_666
H99 H98 2.4914 no 2_666
H100 O3 3.5182 no 2_556
H100 C83 3.0791 no 2_666
H100 C84 3.4843 no 2_666
H100 H83 2.3159 no 2_666
H100 H84 3.1089 no 2_666
H101 O1 2.7960 no 2_665
H101 C22 3.2713 no 2_665
H101 H22 2.7715 no 2_665
H101 H63A 2.9522 no 2_566
H102 N4 3.5999 no 2_566
H102 C36 3.5236 no 1_665
H102 C59 3.3954 no 2_566
H102 C60 3.1484 no 2_566
H102 C61 3.2868 no 2_566
H102 C63 3.0233 no 2_566
H102 H36 2.9207 no 1_665
H102 H37 3.5703 no 1_665
H102 H61 3.5959 no 2_566
H102 H63A 2.7171 no 2_566
H102 H63C 2.5688 no 2_566

loop_
_geom_torsion_atom_site_label_1
_geom_torsion_atom_site_label_2
_geom_torsion_atom_site_label_3
_geom_torsion_atom_site_label_4
_geom_torsion
_geom_torsion_publ_flag
C15 N1 C12 C11 -115.0(3) no
C15 N1 C12 C13 60.5(3) no
C12 N1 C16 O1 -165.6(3) no
C12 N1 C16 C17 18.1(4) no
C16 N1 C12 C11 57.4(4) no
C16 N1 C12 C13 -127.0(3) no
C15 N1 C16 O1 6.7(4) no
C15 N1 C16 C17 -169.5(2) no
C31 N2 C28 C27 -144.4(3) no
C31 N2 C28 C29 32.4(4) no
C28 N2 C32 O2 -165.6(3) no
C28 N2 C32 C33 17.9(5) no
C32 N2 C28 C27 34.7(5) no
C32 N2 C28 C29 -148.5(3) no
C31 N2 C32 O2 13.5(5) no
C31 N2 C32 C33 -163.1(3) no
C47 N3 C44 C43 -128.4(3) no
C47 N3 C44 C45 50.0(4) no
C44 N3 C48 O3 -178.6(3) no
C44 N3 C48 C49 1.7(5) no
C48 N3 C44 C43 50.4(4) no
C48 N3 C44 C45 -131.2(3) no
C47 N3 C48 O3 0.2(5) no
C47 N3 C48 C49 -179.5(3) no
C63 N4 C60 C59 88.4(3) no
C63 N4 C60 C61 -89.0(3) no
C60 N4 C64 O4 144.7(3) no
C60 N4 C64 C65 -40.2(4) no
C64 N4 C60 C59 -62.6(4) no
C64 N4 C60 C61 120.0(3) no
C63 N4 C64 O4 -5.6(5) no
C63 N4 C64 C65 169.5(3) no
C79 N5 C76 C75 130.3(4) no
C79 N5 C76 C77 -46.7(5) no
C76 N5 C80 O5 166.6(4) no
C76 N5 C80 C81 -14.5(8) no
C80 N5 C76 C75 -43.9(6) no
C80 N5 C76 C77 139.1(4) no
C79 N5 C80 O5 -7.4(8) no
C79 N5 C80 C81 171.5(5) no
C95 N6 C92 C91 128.3(4) no
C95 N6 C92 C93 -49.0(4) no
C92 N6 C96 O6 172.7(3) no
C92 N6 C96 C97 -7.8(6) no
C96 N6 C92 C91 -48.5(5) no
C96 N6 C92 C93 134.2(4) no
C95 N6 C96 O6 -4.0(6) no
C95 N6 C96 C97 175.5(4) no
C2 C1 C6 C5 2.0(4) no
C2 C1 C6 C87 -178.4(2) no
C6 C1 C2 C3 -1.7(4) no
C6 C1 C2 C23 179.7(2) no
C7 C1 C2 C3 179.0(2) no
C7 C1 C2 C23 0.4(4) no
C7 C1 C6 C5 -178.7(2) no
C7 C1 C6 C87 0.9(4) no
C1 C2 C3 C4 1.0(4) no
C1 C2 C3 C39 -179.2(2) no
C23 C2 C3 C4 179.6(2) no
C23 C2 C3 C39 -0.6(4) no
C2 C3 C4 C5 -0.5(4) no
C2 C3 C4 C55 177.5(2) no
C39 C3 C4 C5 179.7(2) no
C39 C3 C4 C55 -2.3(4) no
C3 C4 C5 C6 0.8(4) no
C3 C4 C5 C71 179.8(2) no
C55 C4 C5 C6 -177.1(2) no
C55 C4 C5 C71 1.8(4) no
C4 C5 C6 C1 -1.6(4) no
C4 C5 C6 C87 178.8(2) no
C71 C5 C6 C1 179.5(2) no
C71 C5 C6 C87 -0.2(4) no
C8 C9 C10 C11 179.9(3) no
C8 C9 C14 C13 -178.6(3) no
C10 C9 C14 C13 2.1(4) no
C14 C9 C10 C11 -0.8(4) no
C9 C10 C11 C12 -1.6(4) no
C10 C11 C12 N1 178.3(3) no
C10 C11 C12 C13 2.7(4) no
N1 C12 C13 C14 -177.0(2) no
C11 C12 C13 C14 -1.4(4) no
C12 C13 C14 C9 -1.0(5) no
O1 C16 C17 C18 -125.2(3) no
O1 C16 C17 C22 48.0(4) no
N1 C16 C17 C18 51.1(4) no
N1 C16 C17 C22 -135.8(3) no
C16 C17 C18 C19 173.3(3) no
C16 C17 C22 C21 -174.8(3) no
C18 C17 C22 C21 -1.6(5) no
C22 C17 C18 C19 0.1(5) no
C17 C18 C19 C20 1.4(5) no
C18 C19 C20 C21 -1.4(6) no
C19 C20 C21 C22 -0.1(6) no
C20 C21 C22 C17 1.6(6) no
C24 C25 C26 C27 -178.3(3) no
C24 C25 C30 C29 -179.9(3) no
C26 C25 C30 C29 1.4(5) no
C30 C25 C26 C27 0.4(5) no
C25 C26 C27 C28 -2.5(5) no
C26 C27 C28 N2 179.6(3) no
C26 C27 C28 C29 2.8(5) no
N2 C28 C29 C30 -177.9(3) no
C27 C28 C29 C30 -1.0(5) no
C28 C29 C30 C25 -1.1(5) no
O2 C32 C33 C34 -131.4(4) no
O2 C32 C33 C38 44.6(5) no
N2 C32 C33 C34 45.1(5) no
N2 C32 C33 C38 -138.9(3) no
C32 C33 C34 C35 177.9(3) no
C32 C33 C38 C37 -178.6(3) no
C34 C33 C38 C37 -2.5(6) no
C38 C33 C34 C35 1.9(5) no
C33 C34 C35 C36 0.2(6) no
C34 C35 C36 C37 -1.7(6) no
C35 C36 C37 C38 1.1(7) no
C36 C37 C38 C33 1.0(7) no
C40 C41 C42 C43 -179.6(2) no
C40 C41 C46 C45 -178.7(3) no
C42 C41 C46 C45 1.9(4) no
C46 C41 C42 C43 -0.2(4) no
C41 C42 C43 C44 -1.2(4) no
C42 C43 C44 N3 179.3(2) no
C42 C43 C44 C45 1.0(4) no
N3 C44 C45 C46 -177.7(3) no
C43 C44 C45 C46 0.7(4) no
C44 C45 C46 C41 -2.2(5) no
O3 C48 C49 C50 -117.6(4) no
O3 C48 C49 C54 59.1(4) no
N3 C48 C49 C50 62.1(4) no
N3 C48 C49 C54 -121.2(3) no
C48 C49 C50 C51 174.4(3) no
C48 C49 C54 C53 -176.8(3) no
C50 C49 C54 C53 -0.0(5) no
C54 C49 C50 C51 -2.3(5) no
C49 C50 C51 C52 2.0(5) no
C50 C51 C52 C53 0.5(5) no
C51 C52 C53 C54 -2.8(6) no
C52 C53 C54 C49 2.5(5) no
C56 C57 C58 C59 -179.4(3) no
C56 C57 C62 C61 179.4(3) no
C58 C57 C62 C61 -3.2(5) no
C62 C57 C58 C59 3.3(5) no
C57 C58 C59 C60 -0.4(5) no
C58 C59 C60 N4 179.7(3) no
C58 C59 C60 C61 -2.8(5) no
N4 C60 C61 C62 -179.6(3) no
C59 C60 C61 C62 2.9(5) no
C60 C61 C62 C57 0.1(5) no
O4 C64 C65 C66 126.7(3) no
O4 C64 C65 C70 -47.2(4) no
N4 C64 C65 C66 -48.5(4) no
N4 C64 C65 C70 137.6(3) no
C64 C65 C66 C67 -174.6(3) no
C64 C65 C70 C69 176.0(3) no
C66 C65 C70 C69 2.1(5) no
C70 C65 C66 C67 -0.6(5) no
C65 C66 C67 C68 -0.9(5) no
C66 C67 C68 C69 0.8(6) no
C67 C68 C69 C70 0.7(6) no
C68 C69 C70 C65 -2.2(6) no
C72 C73 C74 C75 177.1(3) no
C72 C73 C78 C77 -177.9(3) no
C74 C73 C78 C77 1.0(5) no
C78 C73 C74 C75 -1.9(4) no
C73 C74 C75 C76 1.7(5) no
C74 C75 C76 N5 -177.6(3) no
C74 C75 C76 C77 -0.6(5) no
N5 C76 C77 C78 176.8(3) no
C75 C76 C77 C78 -0.2(5) no
C76 C77 C78 C73 0.0(5) no
O5 C80 C81 C82 126.5(6) no
O5 C80 C81 C86 -47.7(10) no
N5 C80 C81 C82 -52.4(9) no
N5 C80 C81 C86 133.5(5) no
C80 C81 C82 C83 -176.1(5) no
C80 C81 C86 C85 174.4(8) no
C82 C81 C86 C85 0.4(13) no
C86 C81 C82 C83 -2.0(10) no
C81 C82 C83 C84 -0.6(9) no
C82 C83 C84 C85 4.4(13) no
C83 C84 C85 C86 -6(3) no
C84 C85 C86 C81 4(3) no
C88 C89 C90 C91 -177.5(2) no
C88 C89 C94 C93 177.2(3) no
C90 C89 C94 C93 -0.9(4) no
C94 C89 C90 C91 0.6(4) no
C89 C90 C91 C92 0.7(4) no
C90 C91 C92 N6 -178.9(3) no
C90 C91 C92 C93 -1.6(4) no
N6 C92 C93 C94 178.7(3) no
C91 C92 C93 C94 1.3(5) no
C92 C93 C94 C89 -0.1(5) no
O6 C96 C97 C98 125.2(4) no
O6 C96 C97 C102 -53.2(5) no
N6 C96 C97 C98 -54.2(5) no
N6 C96 C97 C102 127.3(4) no
C96 C97 C98 C99 -179.7(3) no
C96 C97 C102 C101 -179.6(3) no
C98 C97 C102 C101 1.9(6) no
C102 C97 C98 C99 -1.3(5) no
C97 C98 C99 C100 0.5(5) no
C98 C99 C100 C101 -0.3(6) no
C99 C100 C101 C102 0.9(7) no
C100 C101 C102 C97 -1.7(7) no
